data_4305870
loop_
_publ_author_name
'Ai-Xin Zhu'
'Jie-Peng Zhang'
'Yan-Yong Lin'
'Xiao-Ming Chen'

_publ_section_title
;
Pentanuclear and Heptanuclear Helicates By Self-Assembly of d10 Metal Ions
and a Rigid Aromatic Bis-Bidentate Chelator
;
_journal_name_full 'Inorganic Chemistry'
_journal_page_first 7389
_journal_page_last 7395
_journal_paper_doi 10.1021/ic8007969
_journal_volume 47
_journal_year 2008
_chemical_formula_moiety Cd5O(C102H65N36)
_chemical_formula_sum 'C116.75 H100.75 Cd5 Cl N40.75 O21.5'
_chemical_formula_weight 3016.08
_chemical_name_common 'heptanuclear cluster'
_chemical_name_systematic
; 
 ? 
;
_space_group_IT_number 2
_symmetry_cell_setting triclinic
_symmetry_space_group_name_Hall '-P 1'
_symmetry_space_group_name_H-M 'P -1'
_atom_sites_solution_hydrogens geom
_atom_sites_solution_primary direct
_atom_sites_solution_secondary difmap
_audit_creation_method SHELXL-97
_cell_angle_alpha 100.886(13)
_cell_angle_beta 102.474(13)
_cell_angle_gamma 106.373(12)
_cell_formula_units_Z 4
_cell_length_a 21.521(3)
_cell_length_b 22.793(3)
_cell_length_c 33.219(5)
_cell_measurement_temperature 150(2)
_cell_volume 14713(4)
_computing_cell_refinement
;
CrysAlis RED, Oxford Diffraction Ltd.,
Version 1.171.31.7 (release 18-10-2006 CrysAlis171 .NET)
(compiled Oct 18 2006,16:28:17)
;
_computing_data_collection
;
CrysAlis CCD, Oxford Diffraction Ltd.,
Version 1.171.31.7 (release 18-10-2006 CrysAlis171 .NET)
(compiled Oct 18 2006,16:28:17)
;
_computing_data_reduction
;
CrysAlis RED, Oxford Diffraction Ltd.,
Version 1.171.31.7 (release 18-10-2006 CrysAlis171 .NET)
(compiled Oct 18 2006,16:28:17)
;
_computing_structure_refinement 'SHELXL-97 (Sheldrick, 1997)'
_computing_structure_solution 'SHELXS-97 (Sheldrick, 1990)'
_diffrn_ambient_temperature 150(2)
_diffrn_measured_fraction_theta_full 0.951
_diffrn_measured_fraction_theta_max 0.951
_diffrn_measurement_device_type 'Gemini S Ultra'
_diffrn_measurement_method '\w and \p scan'
_diffrn_radiation_monochromator graphite
_diffrn_radiation_source 'Enhance (Cu) X-ray Source'
_diffrn_radiation_type CuK\a
_diffrn_radiation_wavelength 1.54178
_diffrn_reflns_av_R_equivalents 0.0408
_diffrn_reflns_av_sigmaI/netI 0.0810
_diffrn_reflns_limit_h_max 24
_diffrn_reflns_limit_h_min -23
_diffrn_reflns_limit_k_max 25
_diffrn_reflns_limit_k_min -25
_diffrn_reflns_limit_l_max 37
_diffrn_reflns_limit_l_min -37
_diffrn_reflns_number 103613
_diffrn_reflns_theta_full 61.87
_diffrn_reflns_theta_max 61.87
_diffrn_reflns_theta_min 2.23
_diffrn_standards_decay_% 0
_exptl_absorpt_coefficient_mu 6.468
_exptl_absorpt_correction_T_max 0.2980
_exptl_absorpt_correction_T_min 0.2398
_exptl_absorpt_correction_type multi-scan
_exptl_absorpt_process_details
;
_exptl_special_details 
CrysAlis RED, Oxford Diffraction Ltd.,
Version 1.171.31.7 (release 18-10-2006 CrysAlis171 .NET)
(compiled Oct 18 2006,16:28:17)
Empirical absorption correction using spherical harmonics,
 implemented in SCALE3 ABSPACK scaling algorithm.
;
_exptl_crystal_colour Colorless
_exptl_crystal_density_diffrn 1.362
_exptl_crystal_density_method 'not measured'
_exptl_crystal_description Block
_exptl_crystal_F_000 6062
_exptl_crystal_size_max 0.31
_exptl_crystal_size_mid 0.27
_exptl_crystal_size_min 0.25
_refine_diff_density_max 1.432
_refine_diff_density_min -0.969
_refine_diff_density_rms 0.189
_refine_ls_extinction_coef 0.000055(4)
_refine_ls_extinction_expression Fc^*^=kFc[1+0.001xFc^2^\l^3^/sin(2\q)]^-1/4^
_refine_ls_extinction_method SHELXL
_refine_ls_goodness_of_fit_ref 1.014
_refine_ls_hydrogen_treatment constr
_refine_ls_matrix_type full
_refine_ls_number_parameters 3157
_refine_ls_number_reflns 43865
_refine_ls_number_restraints 422
_refine_ls_restrained_S_all 1.021
_refine_ls_R_factor_all 0.1037
_refine_ls_R_factor_gt 0.0679
_refine_ls_shift/su_max 0.002
_refine_ls_shift/su_mean 0.000
_refine_ls_structure_factor_coef Fsqd
_refine_ls_weighting_details 'calc w=1/[\s^2^(Fo^2^)+(0.1410P)^2^+0.0000P] where P=(Fo^2^+2Fc^2^)/3'
_refine_ls_weighting_scheme calc
_refine_ls_wR_factor_gt 0.1960
_refine_ls_wR_factor_ref 0.2218
_reflns_number_gt 26232
_reflns_number_total 43865
_reflns_threshold_expression >2sigma(I)
_cod_data_source_file ic8007969-file001_2.cif
_cod_data_source_block 2
_cod_depositor_comments
;
The following automatic conversions were performed:
'_symmetry_cell_setting' value 'Triclinic' changed to 'triclinic'
according to '/home/saulius/struct/CIF-dictionaries/cif_core.dic'
dictionary named 'cif_core.dic' version 2.4.1 from 2010-06-29.

Automatic conversion script
Id: cif_fix_enum 1527 2010-12-29 10:47:43Z saulius 
;
_cod_original_formula_sum 'C116.75 H100.75 Cd5 Cl N40.75 O21.50'
_cod_database_code 4305870

loop_
_symmetry_equiv_pos_as_xyz
'x, y, z'
'-x, -y, -z'

loop_
_atom_site_label
_atom_site_type_symbol
_atom_site_fract_x
_atom_site_fract_y
_atom_site_fract_z
_atom_site_U_iso_or_equiv
_atom_site_adp_type
_atom_site_occupancy
_atom_site_symmetry_multiplicity
_atom_site_calc_flag
_atom_site_refinement_flags
_atom_site_disorder_assembly
_atom_site_disorder_group
Cd1 Cd 0.209175(19) 0.61764(2) 0.620030(12) 0.05782(12) Uani 1 1 d . . .
Cd2 Cd 0.26614(2) 0.771603(19) 0.758059(13) 0.05573(12) Uani 1 1 d . . .
Cd3 Cd 0.108649(17) 0.631576(17) 0.730916(12) 0.04428(10) Uani 1 1 d . . .
Cd4 Cd 0.286491(19) 0.61242(2) 0.759021(13) 0.05355(11) Uani 1 1 d . . .
Cd5 Cd 0.215671(18) 0.698687(17) 0.879242(11) 0.04426(10) Uani 1 1 d . . .
Cd6 Cd -0.556329(17) 0.116423(17) 0.624961(12) 0.04460(10) Uani 1 1 d . . .
Cd7 Cd -0.350227(18) 0.289011(18) 0.695066(11) 0.04689(10) Uani 1 1 d . . .
Cd8 Cd -0.510213(18) 0.326455(19) 0.710360(14) 0.05324(12) Uani 1 1 d . . .
Cd9 Cd -0.43682(2) 0.224421(19) 0.771203(13) 0.05599(12) Uani 1 1 d . . .
Cd10 Cd -0.320170(17) 0.447866(16) 0.825741(11) 0.04269(10) Uani 1 1 d . . .
O1 O 0.22117(16) 0.67277(16) 0.75915(13) 0.0526(11) Uani 1 1 d . . .
O2 O -0.43154(18) 0.2834(2) 0.72550(14) 0.0784(12) Uani 1 1 d . . .
N1 N 0.2076(2) 0.5165(3) 0.58978(16) 0.0738(18) Uani 1 1 d . . .
N2 N 0.1780(2) 0.4149(3) 0.58783(17) 0.0759(16) Uani 1 1 d U . .
H2A H 0.1620 0.3803 0.5946 0.091 Uiso 1 1 calc R . .
N3 N 0.15531(19) 0.5480(2) 0.65475(13) 0.0463(12) Uani 1 1 d . . .
N4 N 0.1216(2) 0.5521(2) 0.68460(14) 0.0460(12) Uani 1 1 d . . .
N5 N 0.0482(2) 0.5406(2) 0.74190(13) 0.0450(12) Uani 1 1 d . . .
N6 N 0.0159(2) 0.4358(2) 0.72479(15) 0.0590(15) Uani 1 1 d . . .
H6A H 0.0127 0.3976 0.7132 0.071 Uiso 1 1 calc R . .
N7 N 0.2904(3) 0.6743(3) 0.58999(17) 0.0784(19) Uani 1 1 d . . .
N8 N 0.3915(2) 0.7464(2) 0.60279(17) 0.0677(16) Uani 1 1 d . . .
H8A H 0.4314 0.7723 0.6168 0.081 Uiso 1 1 calc R . .
N9 N 0.3100(2) 0.6615(2) 0.67153(15) 0.0592(15) Uani 1 1 d . . .
N10 N 0.3328(2) 0.6579(2) 0.71115(14) 0.0541(14) Uani 1 1 d . . .
N11 N 0.3983(2) 0.6627(2) 0.79179(15) 0.0601(15) Uani 1 1 d . . .
N12 N 0.4951(2) 0.7259(3) 0.79185(18) 0.0694(17) Uani 1 1 d U . .
H12A H 0.5255 0.7487 0.7828 0.083 Uiso 1 1 calc R . .
N13 N 0.1195(2) 0.6228(2) 0.57047(15) 0.0571(14) Uani 1 1 d . . .
N14 N 0.0455(2) 0.6705(3) 0.55126(17) 0.0710(17) Uani 1 1 d . . .
H14A H 0.0237 0.6967 0.5532 0.085 Uiso 1 1 calc R . .
N15 N 0.1752(2) 0.7023(2) 0.65198(15) 0.0541(14) Uani 1 1 d . . .
N16 N 0.1920(2) 0.7443(2) 0.68948(15) 0.0506(13) Uani 1 1 d . . .
N17 N 0.2021(3) 0.8333(2) 0.76160(17) 0.0630(16) Uani 1 1 d . . .
N18 N 0.1218(3) 0.8630(3) 0.7287(2) 0.0796(18) Uani 1 1 d U . .
H18A H 0.0906 0.8656 0.7087 0.096 Uiso 1 1 calc R . .
N19 N 0.2610(2) 0.5083(2) 0.74075(14) 0.0536(13) Uani 1 1 d . . .
N20 N 0.2098(3) 0.4138(2) 0.74871(16) 0.0649(16) Uani 1 1 d . . .
H20A H 0.1856 0.3858 0.7583 0.078 Uiso 1 1 calc R . .
N21 N 0.2295(2) 0.5740(2) 0.80598(13) 0.0461(12) Uani 1 1 d . . .
N22 N 0.2021(2) 0.5980(2) 0.83480(13) 0.0458(12) Uani 1 1 d . . .
N23 N 0.1369(2) 0.6217(2) 0.89592(13) 0.0463(12) Uani 1 1 d . . .
N24 N 0.0690(2) 0.5219(2) 0.88009(14) 0.0504(13) Uani 1 1 d . . .
H24A H 0.0518 0.4818 0.8682 0.060 Uiso 1 1 calc R . .
N25 N 0.3736(2) 0.8299(2) 0.76807(14) 0.0519(14) Uani 1 1 d . . .
N26 N 0.4784(2) 0.8740(2) 0.81046(16) 0.0589(15) Uani 1 1 d . . .
H26A H 0.5126 0.8856 0.8327 0.071 Uiso 1 1 calc R . .
N27 N 0.3235(2) 0.7812(2) 0.82911(13) 0.0439(12) Uani 1 1 d . . .
N28 N 0.3110(2) 0.75705(19) 0.86028(13) 0.0441(12) Uani 1 1 d . . .
N29 N 0.3100(2) 0.7102(2) 0.93167(13) 0.0438(12) Uani 1 1 d . . .
N30 N 0.4218(2) 0.7557(2) 0.96117(15) 0.0588(15) Uani 1 1 d . . .
H30A H 0.4631 0.7783 0.9648 0.071 Uiso 1 1 calc R . .
N31 N 0.0280(2) 0.6717(2) 0.70649(14) 0.0452(13) Uani 1 1 d . . .
N32 N -0.0324(2) 0.7327(2) 0.72170(16) 0.0547(14) Uani 1 1 d . . .
H32A H -0.0454 0.7601 0.7362 0.066 Uiso 1 1 calc R . .
N33 N 0.10570(19) 0.7018(2) 0.78997(14) 0.0445(12) Uani 1 1 d . . .
N34 N 0.1391(2) 0.7243(2) 0.83101(14) 0.0460(13) Uani 1 1 d . . .
N35 N 0.1946(2) 0.7862(2) 0.91741(14) 0.0495(13) Uani 1 1 d . . .
N36 N 0.1403(3) 0.8554(2) 0.91361(18) 0.0723(18) Uani 1 1 d . . .
H36A H 0.1131 0.8736 0.9032 0.087 Uiso 1 1 calc R . .
N37 N -0.6465(2) 0.0395(2) 0.63486(14) 0.0469(12) Uani 1 1 d U . .
N38 N -0.7283(2) 0.0192(2) 0.66677(17) 0.0653(16) Uani 1 1 d . . .
H38A H -0.7544 0.0250 0.6822 0.078 Uiso 1 1 calc R . .
N39 N -0.6044(2) 0.1695(2) 0.67158(15) 0.0527(14) Uani 1 1 d . . .
N40 N -0.5913(2) 0.2288(2) 0.69406(15) 0.0522(14) Uani 1 1 d . . .
N41 N -0.5794(2) 0.3389(2) 0.74951(16) 0.0580(15) Uani 1 1 d . . .
N42 N -0.6674(2) 0.2973(2) 0.77060(16) 0.0630(16) Uani 1 1 d . . .
H42A H -0.7021 0.2693 0.7727 0.076 Uiso 1 1 calc R . .
N43 N -0.5134(2) 0.03998(19) 0.59593(14) 0.0463(12) Uani 1 1 d . . .
N44 N -0.4448(2) -0.0161(2) 0.60631(14) 0.0530(13) Uani 1 1 d . . .
H44A H -0.4132 -0.0278 0.6193 0.064 Uiso 1 1 calc R . .
N45 N -0.4645(2) 0.1142(2) 0.67894(15) 0.0478(13) Uani 1 1 d . . .
N46 N -0.4325(2) 0.1441(2) 0.71978(14) 0.0494(13) Uani 1 1 d . . .
N47 N -0.3529(2) 0.1943(2) 0.80328(14) 0.0511(13) Uani 1 1 d . . .
N48 N -0.2920(2) 0.1313(2) 0.79786(17) 0.0653(16) Uani 1 1 d . . .
H48A H -0.2771 0.1030 0.7865 0.078 Uiso 1 1 calc R . .
N49 N -0.27989(19) 0.23225(19) 0.69941(12) 0.0400(11) Uani 1 1 d . . .
N50 N -0.1908(2) 0.2189(3) 0.73646(18) 0.0837(18) Uani 1 1 d . . .
H50A H -0.1572 0.2237 0.7577 0.100 Uiso 1 1 calc R . .
N51 N -0.27833(18) 0.32915(19) 0.76390(12) 0.0391(11) Uani 1 1 d U . .
N52 N -0.27196(19) 0.36923(19) 0.80062(14) 0.0433(12) Uani 1 1 d U . .
N53 N -0.2403(2) 0.44434(19) 0.88386(13) 0.0427(12) Uani 1 1 d . . .
N54 N -0.1652(2) 0.40114(19) 0.90903(13) 0.0426(12) Uani 1 1 d . . .
H54A H -0.1398 0.3780 0.9093 0.051 Uiso 1 1 calc R . .
N55 N -0.6135(2) 0.1249(2) 0.55780(14) 0.0488(13) Uani 1 1 d . . .
N56 N -0.60993(19) 0.1709(2) 0.50568(14) 0.0467(13) Uani 1 1 d . . .
H56A H -0.5948 0.1970 0.4916 0.056 Uiso 1 1 calc R . .
N57 N -0.4887(2) 0.2054(2) 0.61047(13) 0.0448(12) Uani 1 1 d . . .
N58 N -0.42950(19) 0.25416(18) 0.62994(13) 0.0395(11) Uani 1 1 d . . .
N59 N -0.31773(19) 0.36167(19) 0.65984(14) 0.0431(12) Uani 1 1 d . . .
N60 N -0.3396(2) 0.3950(2) 0.60141(14) 0.0514(14) Uani 1 1 d . . .
H60A H -0.3594 0.3960 0.5762 0.062 Uiso 1 1 calc R . .
N61 N -0.5244(2) 0.3607(2) 0.65180(15) 0.0575(14) Uani 1 1 d . . .
N62 N -0.4848(2) 0.4272(2) 0.61591(15) 0.0615(15) Uani 1 1 d . . .
H62A H -0.4587 0.4593 0.6107 0.074 Uiso 1 1 calc R . .
N63 N -0.4225(2) 0.4204(2) 0.72532(15) 0.0504(13) Uani 1 1 d . . .
N64 N -0.3676(2) 0.4549(2) 0.75774(14) 0.0456(13) Uani 1 1 d . . .
N65 N -0.2495(2) 0.5391(2) 0.81466(14) 0.0482(13) Uani 1 1 d . . .
N66 N -0.2272(2) 0.5973(2) 0.76925(15) 0.0585(15) Uani 1 1 d . . .
H66A H -0.2323 0.6101 0.7464 0.070 Uiso 1 1 calc R . .
N67 N -0.5288(2) 0.1831(2) 0.79107(15) 0.0577(15) Uani 1 1 d . . .
N68 N -0.5967(3) 0.1975(3) 0.83009(17) 0.0702(17) Uani 1 1 d . . .
H68A H -0.6137 0.2169 0.8472 0.084 Uiso 1 1 calc R . .
N69 N -0.4464(2) 0.3072(2) 0.81673(14) 0.0494(13) Uani 1 1 d . . .
N70 N -0.4143(2) 0.3699(2) 0.83214(15) 0.0500(13) Uani 1 1 d . . .
N71 N -0.3737(2) 0.4995(2) 0.86783(14) 0.0500(13) Uani 1 1 d . . .
N72 N -0.4395(2) 0.4876(2) 0.91092(15) 0.0590(15) Uani 1 1 d . . .
H72A H -0.4702 0.4699 0.9218 0.071 Uiso 1 1 calc R . .
C1 C 0.2267(3) 0.4843(4) 0.55655(17) 0.082(2) Uani 1 1 d D . .
C2 C 0.2584(3) 0.5074(4) 0.52792(19) 0.091(2) Uani 1 1 d DU . .
H2B H 0.2706 0.5503 0.5291 0.110 Uiso 1 1 calc R . .
C3 C 0.2715(3) 0.4665(3) 0.4979(2) 0.094(2) Uani 1 1 d DU . .
H3A H 0.2926 0.4809 0.4783 0.113 Uiso 1 1 calc R . .
C4 C 0.2526(3) 0.4035(3) 0.4975(2) 0.088(2) Uani 1 1 d DU . .
H4A H 0.2603 0.3752 0.4766 0.106 Uiso 1 1 calc R . .
C5 C 0.2232(3) 0.3809(3) 0.5261(2) 0.094(2) Uani 1 1 d DU . .
H5A H 0.2130 0.3384 0.5258 0.113 Uiso 1 1 calc R . .
C6 C 0.2086(3) 0.4223(3) 0.5556(2) 0.088(2) Uani 1 1 d D . .
C7 C 0.1783(3) 0.4712(3) 0.6058(2) 0.0607(17) Uani 1 1 d U . .
C8 C 0.1482(2) 0.4861(3) 0.64081(16) 0.0469(15) Uani 1 1 d . . .
C9 C 0.1095(2) 0.4500(2) 0.66067(16) 0.0427(14) Uani 1 1 d . . .
H9A H 0.0970 0.4063 0.6565 0.051 Uiso 1 1 calc R . .
C10 C 0.0928(2) 0.4923(2) 0.68827(17) 0.0451(15) Uani 1 1 d . . .
C11 C 0.0530(3) 0.4876(2) 0.71797(17) 0.0454(15) Uani 1 1 d . . .
C12 C 0.0033(2) 0.5197(3) 0.76492(17) 0.0527(17) Uani 1 1 d . . .
C13 C -0.0195(3) 0.5542(3) 0.79308(18) 0.0592(17) Uani 1 1 d . . .
H13A H -0.0052 0.5983 0.8001 0.071 Uiso 1 1 calc R . .
C14 C -0.0646(3) 0.5195(4) 0.8102(2) 0.084(2) Uani 1 1 d . . .
H14B H -0.0811 0.5408 0.8299 0.100 Uiso 1 1 calc R . .
C15 C -0.0862(3) 0.4555(4) 0.7997(2) 0.085(3) Uani 1 1 d . . .
H15A H -0.1182 0.4348 0.8117 0.102 Uiso 1 1 calc R . .
C16 C -0.0637(3) 0.4189(4) 0.7722(2) 0.084(3) Uani 1 1 d . . .
H16A H -0.0780 0.3749 0.7661 0.101 Uiso 1 1 calc R . .
C17 C -0.0172(3) 0.4536(3) 0.75389(17) 0.0578(18) Uani 1 1 d . . .
C18 C 0.2974(3) 0.6931(4) 0.55365(18) 0.083(2) Uani 1 1 d D . .
C19 C 0.2543(4) 0.6737(4) 0.51359(19) 0.122(3) Uani 1 1 d DU . .
H19A H 0.2119 0.6437 0.5083 0.147 Uiso 1 1 calc R . .
C20 C 0.2708(4) 0.6968(4) 0.4805(2) 0.125(3) Uani 1 1 d DU . .
H20B H 0.2400 0.6835 0.4534 0.149 Uiso 1 1 calc R . .
C21 C 0.3347(4) 0.7403(4) 0.4888(2) 0.123(3) Uani 1 1 d D . .
H21A H 0.3476 0.7547 0.4664 0.148 Uiso 1 1 calc R . .
C22 C 0.3792(3) 0.7628(3) 0.52877(18) 0.086(2) Uani 1 1 d D . .
H22A H 0.4208 0.7943 0.5346 0.104 Uiso 1 1 calc R . .
C23 C 0.3594(3) 0.7364(3) 0.56014(19) 0.075(2) Uani 1 1 d D . .
C24 C 0.3476(3) 0.7071(3) 0.6185(2) 0.0690(19) Uani 1 1 d . . .
C25 C 0.3626(3) 0.6996(3) 0.66139(18) 0.0550(17) Uani 1 1 d . . .
C26 C 0.4205(3) 0.7202(3) 0.69605(19) 0.0552(18) Uani 1 1 d . . .
H26B H 0.4636 0.7466 0.6984 0.066 Uiso 1 1 calc R . .
C27 C 0.3983(2) 0.6915(3) 0.72667(17) 0.0495(16) Uani 1 1 d . . .
C28 C 0.4307(2) 0.6951(3) 0.7704(2) 0.0527(17) Uani 1 1 d . . .
C29 C 0.4427(3) 0.6752(3) 0.8310(2) 0.0622(18) Uani 1 1 d . . .
C30 C 0.4355(4) 0.6525(3) 0.8672(2) 0.086(2) Uani 1 1 d . . .
H30B H 0.3945 0.6244 0.8670 0.104 Uiso 1 1 calc R . .
C31 C 0.4901(4) 0.6730(4) 0.9022(2) 0.098(3) Uani 1 1 d . . .
H31A H 0.4867 0.6584 0.9262 0.118 Uiso 1 1 calc R . .
C32 C 0.5509(4) 0.7156(4) 0.9026(3) 0.107(3) Uani 1 1 d . . .
H32B H 0.5866 0.7310 0.9276 0.129 Uiso 1 1 calc R . .
C33 C 0.5600(4) 0.7359(4) 0.8667(3) 0.095(3) Uani 1 1 d . . .
H33A H 0.6014 0.7625 0.8664 0.114 Uiso 1 1 calc R . .
C34 C 0.5041(3) 0.7142(3) 0.8318(2) 0.0654(18) Uani 1 1 d U . .
C35 C 0.0830(3) 0.5932(4) 0.5280(2) 0.070(2) Uani 1 1 d . . .
C36 C 0.0873(4) 0.5418(5) 0.5000(2) 0.098(3) Uani 1 1 d . . .
H36B H 0.1179 0.5216 0.5087 0.117 Uiso 1 1 calc R . .
C37 C 0.0448(4) 0.5219(5) 0.4591(2) 0.115(4) Uani 1 1 d . . .
H37A H 0.0481 0.4889 0.4394 0.138 Uiso 1 1 calc R . .
C38 C -0.0025(4) 0.5496(5) 0.4468(3) 0.112(4) Uani 1 1 d . . .
H38B H -0.0315 0.5340 0.4191 0.134 Uiso 1 1 calc R . .
C39 C -0.0080(4) 0.6005(4) 0.4745(3) 0.103(3) Uani 1 1 d . . .
H39A H -0.0401 0.6192 0.4663 0.124 Uiso 1 1 calc R . .
C40 C 0.0372(3) 0.6219(4) 0.5153(2) 0.078(2) Uani 1 1 d . . .
C41 C 0.0958(3) 0.6666(3) 0.58221(19) 0.0595(18) Uani 1 1 d . . .
C42 C 0.1223(3) 0.7100(3) 0.6252(2) 0.0640(19) Uani 1 1 d . . .
C43 C 0.1043(3) 0.7587(3) 0.6468(2) 0.0645(19) Uani 1 1 d . . .
H43A H 0.0698 0.7737 0.6365 0.077 Uiso 1 1 calc R . .
C44 C 0.1495(3) 0.7791(3) 0.68679(19) 0.0539(17) Uani 1 1 d . . .
C45 C 0.1570(3) 0.8241(3) 0.7245(2) 0.0594(17) Uani 1 1 d U . .
C46 C 0.1936(3) 0.8786(3) 0.7906(2) 0.078(2) Uani 1 1 d D . .
C47 C 0.2300(4) 0.9052(3) 0.8348(2) 0.090(3) Uani 1 1 d D . .
H47A H 0.2643 0.8920 0.8480 0.108 Uiso 1 1 calc R . .
C48 C 0.2105(3) 0.9528(3) 0.8572(3) 0.109(3) Uani 1 1 d DU . .
H48B H 0.2325 0.9720 0.8861 0.131 Uiso 1 1 calc R . .
C49 C 0.1580(4) 0.9715(5) 0.8362(2) 0.146(4) Uani 1 1 d DU . .
H49A H 0.1464 1.0028 0.8520 0.175 Uiso 1 1 calc R . .
C50 C 0.1221(5) 0.9452(4) 0.7923(3) 0.140(4) Uani 1 1 d D . .
H50B H 0.0871 0.9575 0.7789 0.168 Uiso 1 1 calc R . .
C51 C 0.1438(4) 0.8981(3) 0.7700(3) 0.089(2) Uani 1 1 d D . .
C52 C 0.2748(3) 0.4631(3) 0.71325(18) 0.0621(18) Uani 1 1 d . . .
C53 C 0.3110(3) 0.4683(4) 0.6835(2) 0.074(2) Uani 1 1 d . . .
H53A H 0.3304 0.5072 0.6785 0.089 Uiso 1 1 calc R . .
C54 C 0.3169(4) 0.4120(4) 0.6610(2) 0.089(2) Uani 1 1 d . . .
H54B H 0.3425 0.4143 0.6417 0.107 Uiso 1 1 calc R . .
C55 C 0.2873(4) 0.3557(4) 0.6666(3) 0.099(3) Uani 1 1 d . . .
H55A H 0.2935 0.3201 0.6515 0.118 Uiso 1 1 calc R . .
C56 C 0.2464(4) 0.3483(4) 0.6951(2) 0.095(2) Uani 1 1 d . . .
H56B H 0.2241 0.3084 0.6976 0.114 Uiso 1 1 calc R . .
C57 C 0.2414(3) 0.4018(3) 0.7183(2) 0.0694(19) Uani 1 1 d . . .
C58 C 0.2229(3) 0.4771(3) 0.76129(17) 0.0509(16) Uani 1 1 d . . .
C59 C 0.2009(3) 0.5104(2) 0.79342(16) 0.0449(14) Uani 1 1 d . . .
C60 C 0.1531(3) 0.4917(3) 0.81545(17) 0.0506(16) Uani 1 1 d . . .
H60B H 0.1261 0.4508 0.8134 0.061 Uiso 1 1 calc R . .
C61 C 0.1559(3) 0.5498(2) 0.84155(16) 0.0461(15) Uani 1 1 d . . .
C62 C 0.1206(3) 0.5629(2) 0.87249(17) 0.0446(14) Uani 1 1 d . . .
C63 C 0.0933(3) 0.6183(3) 0.92086(17) 0.0514(17) Uani 1 1 d . . .
C64 C 0.0879(3) 0.6648(3) 0.95279(18) 0.0550(17) Uani 1 1 d . . .
H64A H 0.1169 0.7065 0.9601 0.066 Uiso 1 1 calc R . .
C65 C 0.0380(3) 0.6475(3) 0.9735(2) 0.0653(19) Uani 1 1 d . . .
H65A H 0.0340 0.6776 0.9951 0.078 Uiso 1 1 calc R . .
C66 C -0.0073(3) 0.5825(3) 0.96115(19) 0.0571(17) Uani 1 1 d . . .
H66B H -0.0409 0.5714 0.9746 0.069 Uiso 1 1 calc R . .
C67 C -0.0019(3) 0.5372(3) 0.93038(19) 0.0625(19) Uani 1 1 d . . .
H67A H -0.0307 0.4954 0.9230 0.075 Uiso 1 1 calc R . .
C68 C 0.0485(3) 0.5553(3) 0.91013(17) 0.0545(17) Uani 1 1 d . . .
C69 C 0.4143(3) 0.8603(2) 0.74588(18) 0.0551(17) Uani 1 1 d . . .
C70 C 0.3976(4) 0.8663(3) 0.7046(2) 0.076(2) Uani 1 1 d . . .
H70A H 0.3532 0.8496 0.6871 0.091 Uiso 1 1 calc R . .
C71 C 0.4502(4) 0.8984(4) 0.6906(2) 0.094(3) Uani 1 1 d . . .
H71A H 0.4417 0.9026 0.6628 0.113 Uiso 1 1 calc R . .
C72 C 0.5156(4) 0.9242(4) 0.7178(3) 0.093(3) Uani 1 1 d . . .
H72B H 0.5498 0.9451 0.7074 0.112 Uiso 1 1 calc R . .
C73 C 0.5322(4) 0.9207(4) 0.7585(2) 0.085(3) Uani 1 1 d . . .
H73A H 0.5762 0.9390 0.7764 0.102 Uiso 1 1 calc R . .
C74 C 0.4799(3) 0.8884(3) 0.7716(2) 0.065(2) Uani 1 1 d . . .
C75 C 0.4138(3) 0.8386(3) 0.80749(18) 0.0493(16) Uani 1 1 d . . .
C76 C 0.3900(3) 0.8123(2) 0.83972(17) 0.0452(15) Uani 1 1 d . . .
C77 C 0.4224(3) 0.8076(2) 0.87853(17) 0.0475(16) Uani 1 1 d . . .
H77A H 0.4684 0.8236 0.8928 0.057 Uiso 1 1 calc R . .
C78 C 0.3701(3) 0.7731(2) 0.89132(17) 0.0458(15) Uani 1 1 d . . .
C79 C 0.3678(3) 0.7469(2) 0.92819(17) 0.0478(15) Uani 1 1 d . . .
C80 C 0.3267(3) 0.6927(3) 0.97032(18) 0.0509(16) Uani 1 1 d . . .
C81 C 0.2881(3) 0.6540(3) 0.98828(17) 0.0575(18) Uani 1 1 d . . .
H81A H 0.2420 0.6338 0.9754 0.069 Uiso 1 1 calc R . .
C82 C 0.3197(4) 0.6456(3) 1.0262(2) 0.077(2) Uani 1 1 d . . .
H82A H 0.2941 0.6209 1.0401 0.092 Uiso 1 1 calc R . .
C83 C 0.3887(4) 0.6733(3) 1.0444(2) 0.085(2) Uani 1 1 d . . .
H83A H 0.4079 0.6662 1.0701 0.102 Uiso 1 1 calc R . .
C84 C 0.4300(4) 0.7103(3) 1.0266(2) 0.073(2) Uani 1 1 d . . .
H84A H 0.4766 0.7275 1.0387 0.087 Uiso 1 1 calc R . .
C85 C 0.3971(3) 0.7209(3) 0.98814(19) 0.0597(18) Uani 1 1 d . . .
C86 C -0.0219(2) 0.6620(2) 0.66976(18) 0.0490(16) Uani 1 1 d . . .
C87 C -0.0381(3) 0.6237(3) 0.62885(18) 0.0533(17) Uani 1 1 d . . .
H87A H -0.0124 0.5986 0.6225 0.064 Uiso 1 1 calc R . .
C88 C -0.0917(3) 0.6227(3) 0.5978(2) 0.075(2) Uani 1 1 d . . .
H88A H -0.1021 0.5965 0.5704 0.090 Uiso 1 1 calc R . .
C89 C -0.1304(4) 0.6593(4) 0.6060(2) 0.080(2) Uani 1 1 d . . .
H89A H -0.1663 0.6580 0.5840 0.096 Uiso 1 1 calc R . .
C90 C -0.1167(3) 0.7003(3) 0.6485(2) 0.076(2) Uani 1 1 d . . .
H90A H -0.1433 0.7246 0.6549 0.091 Uiso 1 1 calc R . .
C91 C -0.0611(3) 0.7004(3) 0.67867(19) 0.0564(18) Uani 1 1 d . . .
C92 C 0.0196(3) 0.7131(2) 0.73650(17) 0.0457(15) Uani 1 1 d . . .
C93 C 0.0612(2) 0.7326(2) 0.78046(18) 0.0456(15) Uani 1 1 d . . .
C94 C 0.0678(3) 0.7786(3) 0.81720(19) 0.0543(17) Uani 1 1 d . . .
H94A H 0.0441 0.8068 0.8202 0.065 Uiso 1 1 calc R . .
C95 C 0.1181(2) 0.7716(2) 0.84783(17) 0.0440(15) Uani 1 1 d . . .
C96 C 0.1502(3) 0.8030(3) 0.8930(2) 0.0558(18) Uani 1 1 d . . .
C97 C 0.2153(3) 0.8286(3) 0.95671(18) 0.0541(17) Uani 1 1 d . . .
C98 C 0.2619(3) 0.8323(3) 0.9937(2) 0.068(2) Uani 1 1 d . . .
H98A H 0.2843 0.8030 0.9949 0.081 Uiso 1 1 calc R . .
C99 C 0.2739(4) 0.8823(4) 1.0295(2) 0.087(3) Uani 1 1 d . . .
H99A H 0.3033 0.8851 1.0554 0.104 Uiso 1 1 calc R . .
C100 C 0.2419(4) 0.9286(4) 1.0267(3) 0.113(4) Uani 1 1 d . . .
H10A H 0.2534 0.9624 1.0506 0.136 Uiso 1 1 calc R . .
C101 C 0.1947(4) 0.9262(4) 0.9905(3) 0.100(3) Uani 1 1 d . . .
H10B H 0.1727 0.9559 0.9893 0.120 Uiso 1 1 calc R . .
C102 C 0.1827(4) 0.8736(3) 0.9548(2) 0.069(2) Uani 1 1 d . . .
C103 C -0.6774(3) -0.0251(3) 0.62385(19) 0.0549(17) Uani 1 1 d . . .
C104 C -0.6658(3) -0.0747(3) 0.5992(2) 0.0657(18) Uani 1 1 d . . .
H10C H -0.6334 -0.0675 0.5845 0.079 Uiso 1 1 calc R . .
C105 C -0.7042(4) -0.1353(3) 0.5973(3) 0.094(2) Uani 1 1 d . . .
H10D H -0.6957 -0.1691 0.5817 0.113 Uiso 1 1 calc R . .
C106 C -0.7526(4) -0.1480(3) 0.6165(3) 0.095(3) Uani 1 1 d . . .
H10E H -0.7767 -0.1902 0.6136 0.114 Uiso 1 1 calc R . .
C107 C -0.7687(4) -0.1004(3) 0.6410(2) 0.080(2) Uani 1 1 d . . .
H10F H -0.8028 -0.1091 0.6543 0.096 Uiso 1 1 calc R . .
C108 C -0.7286(3) -0.0384(3) 0.6438(2) 0.064(2) Uani 1 1 d . . .
C109 C -0.6782(3) 0.0647(3) 0.65986(19) 0.0530(16) Uani 1 1 d U . .
C110 C -0.6586(3) 0.1311(3) 0.67957(19) 0.0562(18) Uani 1 1 d . . .
C111 C -0.6797(3) 0.1675(3) 0.7093(2) 0.0604(19) Uani 1 1 d . . .
H11A H -0.7151 0.1534 0.7208 0.072 Uiso 1 1 calc R . .
C112 C -0.6366(3) 0.2282(3) 0.71764(19) 0.0552(17) Uani 1 1 d . . .
C113 C -0.6288(3) 0.2860(3) 0.74539(17) 0.0502(16) Uani 1 1 d . . .
C114 C -0.5867(3) 0.3890(3) 0.77868(19) 0.0581(17) Uani 1 1 d . . .
C115 C -0.5486(3) 0.4533(3) 0.7948(2) 0.068(2) Uani 1 1 d . . .
H11B H -0.5110 0.4710 0.7861 0.081 Uiso 1 1 calc R . .
C116 C -0.5683(4) 0.4890(3) 0.8235(2) 0.077(2) Uani 1 1 d . . .
H11C H -0.5444 0.5322 0.8344 0.092 Uiso 1 1 calc R . .
C117 C -0.6226(4) 0.4623(3) 0.8365(2) 0.088(2) Uani 1 1 d . . .
H11D H -0.6336 0.4892 0.8564 0.106 Uiso 1 1 calc R . .
C118 C -0.6639(4) 0.3983(4) 0.8229(2) 0.085(2) Uani 1 1 d . . .
H11E H -0.7009 0.3819 0.8326 0.102 Uiso 1 1 calc R . .
C119 C -0.6427(3) 0.3612(3) 0.7927(2) 0.067(2) Uani 1 1 d . . .
C120 C -0.5283(3) -0.0077(2) 0.55854(17) 0.0463(15) Uani 1 1 d . . .
C121 C -0.5766(3) -0.0231(3) 0.51857(18) 0.0541(16) Uani 1 1 d . . .
H12B H -0.6059 -0.0004 0.5134 0.065 Uiso 1 1 calc R . .
C122 C -0.5783(3) -0.0724(3) 0.48827(19) 0.0595(18) Uani 1 1 d . . .
H12C H -0.6095 -0.0828 0.4616 0.071 Uiso 1 1 calc R . .
C123 C -0.5376(3) -0.1081(3) 0.49376(19) 0.0617(18) Uani 1 1 d . . .
H12D H -0.5426 -0.1423 0.4716 0.074 Uiso 1 1 calc R . .
C124 C -0.4881(3) -0.0934(3) 0.5330(2) 0.0674(19) Uani 1 1 d . . .
H12E H -0.4589 -0.1163 0.5371 0.081 Uiso 1 1 calc R . .
C125 C -0.4848(3) -0.0428(3) 0.5654(2) 0.0575(17) Uani 1 1 d . . .
C126 C -0.4644(3) 0.0322(2) 0.62262(19) 0.0514(16) Uani 1 1 d . . .
C127 C -0.4358(2) 0.0725(3) 0.66708(18) 0.0479(15) Uani 1 1 d . . .
C128 C -0.3836(3) 0.0753(3) 0.69980(19) 0.0519(16) Uani 1 1 d . . .
H12F H -0.3547 0.0517 0.6994 0.062 Uiso 1 1 calc R . .
C129 C -0.3832(3) 0.1211(2) 0.73362(18) 0.0489(15) Uani 1 1 d . . .
C130 C -0.3434(3) 0.1474(3) 0.77771(18) 0.0556(17) Uani 1 1 d . . .
C131 C -0.3079(3) 0.2056(3) 0.84283(19) 0.0608(19) Uani 1 1 d . . .
C132 C -0.2969(4) 0.2506(3) 0.8826(2) 0.076(2) Uani 1 1 d . . .
H13B H -0.3233 0.2764 0.8854 0.091 Uiso 1 1 calc R . .
C133 C -0.2451(4) 0.2534(3) 0.9164(2) 0.080(3) Uani 1 1 d . . .
H13C H -0.2360 0.2823 0.9426 0.096 Uiso 1 1 calc R . .
C134 C -0.2069(4) 0.2152(4) 0.9129(2) 0.095(3) Uani 1 1 d . . .
H13D H -0.1733 0.2184 0.9369 0.114 Uiso 1 1 calc R . .
C135 C -0.2161(4) 0.1718(5) 0.8749(3) 0.108(3) Uani 1 1 d . . .
H13E H -0.1892 0.1464 0.8730 0.130 Uiso 1 1 calc R . .
C136 C -0.2670(3) 0.1678(3) 0.8400(2) 0.072(2) Uani 1 1 d . . .
C137 C -0.2648(3) 0.1860(3) 0.67332(17) 0.0591(18) Uani 1 1 d D . .
C138 C -0.2953(3) 0.1527(3) 0.63114(17) 0.071(2) Uani 1 1 d D . .
H13F H -0.3342 0.1577 0.6157 0.085 Uiso 1 1 calc R . .
C139 C -0.2667(3) 0.1116(3) 0.6121(3) 0.107(3) Uani 1 1 d DU . .
H13G H -0.2862 0.0889 0.5835 0.129 Uiso 1 1 calc R . .
C140 C -0.2090(4) 0.1044(5) 0.6359(2) 0.140(3) Uani 1 1 d DU . .
H14C H -0.1919 0.0751 0.6230 0.168 Uiso 1 1 calc R . .
C141 C -0.1756(4) 0.1397(4) 0.6785(3) 0.136(3) Uani 1 1 d DU . .
H14D H -0.1349 0.1377 0.6938 0.163 Uiso 1 1 calc R . .
C142 C -0.2086(3) 0.1779(3) 0.6960(2) 0.087(2) Uani 1 1 d DU . .
C143 C -0.2352(3) 0.2493(3) 0.73645(17) 0.0490(16) Uani 1 1 d . . .
C144 C -0.2350(2) 0.2969(2) 0.77204(16) 0.0414(14) Uani 1 1 d . . .
C145 C -0.2001(2) 0.3175(2) 0.81527(16) 0.0428(14) Uani 1 1 d . . .
H14E H -0.1673 0.3037 0.8299 0.051 Uiso 1 1 calc R . .
C146 C -0.2256(2) 0.3639(2) 0.83167(15) 0.0362(13) Uani 1 1 d . . .
C147 C -0.2102(2) 0.4022(2) 0.87451(15) 0.0387(14) Uani 1 1 d . . .
C148 C -0.2133(3) 0.4704(2) 0.92775(17) 0.0456(15) Uani 1 1 d . . .
C149 C -0.2281(3) 0.5173(3) 0.95599(19) 0.0586(18) Uani 1 1 d . . .
H14F H -0.2596 0.5357 0.9458 0.070 Uiso 1 1 calc R . .
C150 C -0.1942(3) 0.5335(3) 0.99793(18) 0.0613(18) Uani 1 1 d . . .
H15B H -0.2022 0.5641 1.0169 0.074 Uiso 1 1 calc R . .
C151 C -0.1470(3) 0.5051(3) 1.01371(19) 0.0614(19) Uani 1 1 d . . .
H15C H -0.1253 0.5168 1.0429 0.074 Uiso 1 1 calc R . .
C152 C -0.1329(3) 0.4616(3) 0.98745(17) 0.0545(17) Uani 1 1 d . . .
H15D H -0.1011 0.4437 0.9980 0.065 Uiso 1 1 calc R . .
C153 C -0.1666(2) 0.4439(2) 0.94435(16) 0.0388(13) Uani 1 1 d . . .
C154 C -0.6712(3) 0.0930(3) 0.5234(2) 0.0546(18) Uani 1 1 d . . .
C155 C -0.7261(3) 0.0403(3) 0.5183(2) 0.070(2) Uani 1 1 d . . .
H15E H -0.7282 0.0198 0.5399 0.084 Uiso 1 1 calc R . .
C156 C -0.7772(4) 0.0187(4) 0.4813(3) 0.085(2) Uani 1 1 d U . .
H15F H -0.8137 -0.0175 0.4775 0.102 Uiso 1 1 calc R . .
C157 C -0.7764(4) 0.0474(4) 0.4512(3) 0.090(3) Uani 1 1 d U . .
H15G H -0.8139 0.0321 0.4272 0.108 Uiso 1 1 calc R . .
C158 C -0.7203(3) 0.1021(3) 0.4527(2) 0.075(2) Uani 1 1 d . . .
H15H H -0.7187 0.1214 0.4304 0.090 Uiso 1 1 calc R . .
C159 C -0.6692(3) 0.1225(3) 0.49136(19) 0.0565(18) Uani 1 1 d . . .
C160 C -0.5779(2) 0.1717(2) 0.54581(15) 0.0392(13) Uani 1 1 d . . .
C161 C -0.5140(3) 0.2161(2) 0.57189(16) 0.0438(15) Uani 1 1 d . . .
C162 C -0.4714(2) 0.2701(2) 0.56653(15) 0.0384(13) Uani 1 1 d . . .
H16B H -0.4766 0.2872 0.5432 0.046 Uiso 1 1 calc R . .
C163 C -0.4192(2) 0.2926(2) 0.60414(17) 0.0436(14) Uani 1 1 d . . .
C164 C -0.3596(2) 0.3490(3) 0.62079(17) 0.0457(15) Uani 1 1 d . . .
C165 C -0.2677(3) 0.4191(2) 0.66556(17) 0.0463(15) Uani 1 1 d . . .
C166 C -0.2124(3) 0.4549(3) 0.70135(19) 0.0566(18) Uani 1 1 d . . .
H16C H -0.2039 0.4410 0.7259 0.068 Uiso 1 1 calc R . .
C167 C -0.1712(3) 0.5115(3) 0.6985(2) 0.072(2) Uani 1 1 d . . .
H16D H -0.1334 0.5367 0.7211 0.087 Uiso 1 1 calc R . .
C168 C -0.1870(3) 0.5303(3) 0.6615(3) 0.085(3) Uani 1 1 d . . .
H16E H -0.1582 0.5688 0.6607 0.102 Uiso 1 1 calc R . .
C169 C -0.2400(3) 0.4985(3) 0.6265(2) 0.079(2) Uani 1 1 d . . .
H16F H -0.2484 0.5137 0.6025 0.094 Uiso 1 1 calc R . .
C170 C -0.2814(3) 0.4402(3) 0.62943(18) 0.0561(17) Uani 1 1 d . . .
C171 C -0.5687(3) 0.3416(3) 0.60992(19) 0.0609(17) Uani 1 1 d U . .
C172 C -0.6270(3) 0.2886(3) 0.5924(2) 0.072(2) Uani 1 1 d . . .
H17A H -0.6432 0.2611 0.6081 0.086 Uiso 1 1 calc R . .
C173 C -0.6599(3) 0.2798(4) 0.5487(2) 0.093(3) Uani 1 1 d . . .
H17B H -0.6994 0.2455 0.5349 0.112 Uiso 1 1 calc R . .
C174 C -0.6337(3) 0.3218(4) 0.5264(2) 0.089(2) Uani 1 1 d . . .
H17C H -0.6561 0.3154 0.4979 0.106 Uiso 1 1 calc R . .
C175 C -0.5780(4) 0.3704(4) 0.5449(2) 0.088(2) Uani 1 1 d . . .
H17D H -0.5615 0.3977 0.5292 0.106 Uiso 1 1 calc R . .
C176 C -0.5440(3) 0.3817(3) 0.5865(2) 0.0623(18) Uani 1 1 d U . .
C177 C -0.4758(3) 0.4120(3) 0.65329(17) 0.0511(15) Uani 1 1 d . . .
C178 C -0.4215(3) 0.4446(3) 0.69153(18) 0.0517(16) Uani 1 1 d . . .
C179 C -0.3636(3) 0.4980(3) 0.70319(17) 0.0529(16) Uani 1 1 d . . .
H17E H -0.3493 0.5249 0.6867 0.064 Uiso 1 1 calc R . .
C180 C -0.3327(2) 0.5014(2) 0.74445(17) 0.0463(15) Uani 1 1 d . . .
C181 C -0.2693(3) 0.5464(3) 0.77567(17) 0.0476(16) Uani 1 1 d . . .
C182 C -0.1906(3) 0.5882(3) 0.83329(18) 0.0517(17) Uani 1 1 d . . .
C183 C -0.1461(3) 0.6062(3) 0.8752(2) 0.066(2) Uani 1 1 d . . .
H18B H -0.1552 0.5836 0.8951 0.080 Uiso 1 1 calc R . .
C184 C -0.0885(3) 0.6589(4) 0.8852(2) 0.079(2) Uani 1 1 d . . .
H18C H -0.0582 0.6717 0.9124 0.095 Uiso 1 1 calc R . .
C185 C -0.0747(4) 0.6928(4) 0.8563(2) 0.088(3) Uani 1 1 d . . .
H18D H -0.0348 0.7272 0.8643 0.106 Uiso 1 1 calc R . .
C186 C -0.1181(4) 0.6776(3) 0.8157(2) 0.079(2) Uani 1 1 d . . .
H18E H -0.1092 0.7016 0.7965 0.095 Uiso 1 1 calc R . .
C187 C -0.1758(3) 0.6243(3) 0.80517(18) 0.0587(18) Uani 1 1 d . . .
C188 C -0.5752(3) 0.1266(3) 0.78519(18) 0.0613(19) Uani 1 1 d . . .
C189 C -0.5860(4) 0.0651(3) 0.7605(2) 0.077(2) Uani 1 1 d . . .
H18F H -0.5565 0.0584 0.7449 0.093 Uiso 1 1 calc R . .
C190 C -0.6407(4) 0.0150(4) 0.7597(3) 0.087(2) Uani 1 1 d U . .
H19B H -0.6496 -0.0252 0.7422 0.104 Uiso 1 1 calc R . .
C191 C -0.6810(5) 0.0244(5) 0.7841(3) 0.118(3) Uani 1 1 d U . .
H19C H -0.7160 -0.0106 0.7842 0.141 Uiso 1 1 calc R . .
C192 C -0.6733(4) 0.0842(4) 0.8098(3) 0.100(3) Uani 1 1 d . . .
H19D H -0.7030 0.0892 0.8258 0.120 Uiso 1 1 calc R . .
C193 C -0.6209(4) 0.1342(3) 0.8102(2) 0.073(2) Uani 1 1 d . . .
C194 C -0.5415(3) 0.2243(3) 0.81833(18) 0.0541(17) Uani 1 1 d . . .
C195 C -0.5008(3) 0.2910(3) 0.83223(17) 0.0485(15) Uani 1 1 d . . .
C196 C -0.5025(3) 0.3439(3) 0.85891(17) 0.0509(16) Uani 1 1 d . . .
H19E H -0.5335 0.3465 0.8742 0.061 Uiso 1 1 calc R . .
C197 C -0.4477(2) 0.3923(2) 0.85801(17) 0.0461(15) Uani 1 1 d . . .
C198 C -0.4222(3) 0.4595(3) 0.87873(18) 0.0504(16) Uani 1 1 d . . .
C199 C -0.3590(3) 0.5587(3) 0.89576(18) 0.0525(16) Uani 1 1 d . . .
C200 C -0.3120(3) 0.6159(3) 0.9008(2) 0.062(2) Uani 1 1 d . . .
H20C H -0.2848 0.6217 0.8826 0.075 Uiso 1 1 calc R . .
C201 C -0.3067(4) 0.6656(3) 0.9347(2) 0.077(2) Uani 1 1 d . . .
H20D H -0.2755 0.7054 0.9387 0.093 Uiso 1 1 calc R . .
C202 C -0.3451(4) 0.6581(3) 0.9620(2) 0.075(2) Uani 1 1 d . . .
H20E H -0.3387 0.6925 0.9845 0.090 Uiso 1 1 calc R . .
C203 C -0.3921(3) 0.6021(3) 0.9573(2) 0.074(2) Uani 1 1 d . . .
H20F H -0.4192 0.5976 0.9757 0.088 Uiso 1 1 calc R . .
C204 C -0.3990(3) 0.5509(3) 0.92408(19) 0.0609(19) Uani 1 1 d . . .
Cl1 Cl -0.32071(12) 0.67720(12) 0.59554(8) 0.0667(7) Uiso 0.645(4) 1 d PDU A 1
Cl1' Cl -0.3028(2) 0.7038(2) 0.60560(15) 0.0630(12) Uiso 0.355(4) 1 d PU A 2
O3 O -0.2724(3) 0.7230(3) 0.58090(19) 0.115(2) Uiso 1 1 d D . .
O4 O -0.2982(3) 0.6282(2) 0.6019(2) 0.116(2) Uiso 1 1 d D . .
O5 O -0.3852(3) 0.6576(4) 0.5672(2) 0.168(3) Uiso 1 1 d D . .
O6 O -0.3215(5) 0.7138(4) 0.6373(2) 0.224(5) Uiso 1 1 d D . .
Cl2 Cl 0.63025(18) 0.73169(18) 1.07366(12) 0.0867(11) Uiso 0.50 1 d PD . .
O7 O 0.5782(5) 0.6862(4) 1.0385(3) 0.122(4) Uiso 0.50 1 d PD . .
O9 O 0.6368(5) 0.7087(4) 1.1112(2) 0.115(4) Uiso 0.50 1 d PD . .
O8 O 0.6100(5) 0.7876(4) 1.0830(4) 0.133(5) Uiso 0.50 1 d PD . .
O10 O 0.6929(4) 0.7506(5) 1.0636(3) 0.111(4) Uiso 0.50 1 d PD . .
Cl3 Cl 1.1394(2) 1.3172(2) 0.83397(16) 0.1171(15) Uiso 0.50 1 d PD . .
O11 O 1.2060(4) 1.3096(6) 0.8534(4) 0.207(9) Uiso 0.50 1 d PD . .
O12 O 1.1360(5) 1.3632(4) 0.8680(3) 0.116(4) Uiso 0.50 1 d PD . .
O13 O 1.0897(5) 1.2569(4) 0.8291(4) 0.156(6) Uiso 0.50 1 d PD . .
O14 O 1.1435(5) 1.3305(4) 0.7941(2) 0.100(3) Uiso 0.50 1 d PD . .
C1A C 0.4452(4) 0.5244(3) 0.5344(3) 0.066(2) Uani 0.75 1 d PD . .
H1AA H 0.4329 0.5052 0.5042 0.100 Uiso 0.75 1 calc PR . .
H1AB H 0.4153 0.4989 0.5469 0.100 Uiso 0.75 1 calc PR . .
H1AC H 0.4908 0.5273 0.5473 0.100 Uiso 0.75 1 calc PR . .
C2A C 0.4576(4) 0.6226(4) 0.5864(2) 0.071(3) Uani 0.75 1 d PD . .
H2AA H 0.4526 0.6635 0.5882 0.106 Uiso 0.75 1 calc PR . .
H2AB H 0.5036 0.6280 0.6003 0.106 Uiso 0.75 1 calc PR . .
H2AC H 0.4283 0.5992 0.6002 0.106 Uiso 0.75 1 calc PR . .
C3A C 0.4195(3) 0.6105(3) 0.5093(2) 0.059(2) Uani 0.75 1 d PD . .
H3AA H 0.4153 0.6504 0.5161 0.071 Uiso 0.75 1 calc PR . .
O1A O 0.4055(3) 0.5845(3) 0.47178(16) 0.0667(17) Uani 0.75 1 d PD . .
N1A N 0.4401(2) 0.5882(3) 0.54171(16) 0.0531(18) Uani 0.75 1 d PD . .
C1B C 0.5548(4) 1.0847(4) 1.0042(4) 0.137(5) Uani 1 1 d D . .
H1BA H 0.5308 1.0737 0.9743 0.206 Uiso 1 1 calc R . .
H1BB H 0.5846 1.1279 1.0128 0.206 Uiso 1 1 calc R . .
H1BC H 0.5230 1.0800 1.0207 0.206 Uiso 1 1 calc R . .
C2B C 0.6301(5) 1.0574(5) 1.0551(3) 0.139(5) Uani 1 1 d D . .
H2BA H 0.6549 1.0287 1.0584 0.209 Uiso 1 1 calc R . .
H2BB H 0.5991 1.0527 1.0722 0.209 Uiso 1 1 calc R . .
H2BC H 0.6611 1.1002 1.0644 0.209 Uiso 1 1 calc R . .
C3B C 0.5964(4) 0.9997(4) 0.9806(3) 0.111(4) Uani 1 1 d D . .
H3BA H 0.6229 0.9751 0.9876 0.134 Uiso 1 1 calc R . .
O1B O 0.5647(3) 0.9900(3) 0.9422(2) 0.134(3) Uani 1 1 d D . .
N1B N 0.5933(3) 1.0435(3) 1.0111(2) 0.096(2) Uani 1 1 d D . .
C1C C 0.5094(4) 0.4335(5) 1.2716(3) 0.128(4) Uiso 1 1 d D . .
H1CA H 0.5225 0.4304 1.3004 0.192 Uiso 1 1 calc R . .
H1CB H 0.5139 0.4768 1.2720 0.192 Uiso 1 1 calc R . .
H1CC H 0.5378 0.4199 1.2560 0.192 Uiso 1 1 calc R . .
C2C C 0.4123(4) 0.3926(4) 1.2075(2) 0.100(3) Uiso 1 1 d D . .
H2CA H 0.3664 0.3642 1.1978 0.150 Uiso 1 1 calc R . .
H2CB H 0.4377 0.3777 1.1899 0.150 Uiso 1 1 calc R . .
H2CC H 0.4132 0.4342 1.2055 0.150 Uiso 1 1 calc R . .
C3C C 0.4006(5) 0.3618(5) 1.2711(3) 0.146(4) Uiso 1 1 d D . .
H3CA H 0.3558 0.3377 1.2566 0.175 Uiso 1 1 calc R . .
O1C O 0.4264(5) 0.3653(5) 1.3103(3) 0.200(4) Uiso 1 1 d D . .
N1C N 0.4420(3) 0.3949(3) 1.25172(19) 0.0902(19) Uiso 1 1 d D . .
C1D C -0.1648(5) 0.3130(5) 0.6396(4) 0.167(5) Uiso 1 1 d D . .
H1DA H -0.1657 0.2699 0.6323 0.250 Uiso 1 1 calc R . .
H1DB H -0.2087 0.3147 0.6270 0.250 Uiso 1 1 calc R . .
H1DC H -0.1530 0.3288 0.6701 0.250 Uiso 1 1 calc R . .
C2D C -0.1083(6) 0.4164(4) 0.6316(4) 0.151(5) Uiso 1 1 d D . .
H2DA H -0.0746 0.4369 0.6193 0.226 Uiso 1 1 calc R . .
H2DB H -0.0945 0.4353 0.6619 0.226 Uiso 1 1 calc R . .
H2DC H -0.1505 0.4211 0.6189 0.226 Uiso 1 1 calc R . .
C3D C -0.0773(5) 0.3256(4) 0.6019(3) 0.149(4) Uiso 1 1 d D . .
H3DA H -0.0429 0.3530 0.5947 0.179 Uiso 1 1 calc R . .
N1D N -0.1162(3) 0.3510(3) 0.6237(2) 0.127(3) Uiso 1 1 d D . .
O1D O -0.0862(5) 0.2706(4) 0.5920(3) 0.215(5) Uiso 1 1 d D . .
C1E C 0.6898(5) 0.5736(4) 1.0696(3) 0.122(3) Uiso 1 1 d D . .
H1EA H 0.6501 0.5781 1.0526 0.184 Uiso 1 1 calc R . .
H1EB H 0.7276 0.5908 1.0593 0.184 Uiso 1 1 calc R . .
H1EC H 0.6989 0.5960 1.0989 0.184 Uiso 1 1 calc R . .
C2E C 0.7326(3) 0.4896(4) 1.0893(2) 0.090(2) Uiso 1 1 d D . .
H2EA H 0.7186 0.4444 1.0849 0.135 Uiso 1 1 calc R . .
H2EB H 0.7440 0.5099 1.1193 0.135 Uiso 1 1 calc R . .
H2EC H 0.7715 0.5033 1.0792 0.135 Uiso 1 1 calc R . .
C3E C 0.6216(4) 0.4576(4) 1.0444(3) 0.112(3) Uiso 1 1 d D . .
H3EA H 0.6172 0.4156 1.0436 0.134 Uiso 1 1 calc R . .
O1E O 0.5741(5) 0.4736(5) 1.0247(3) 0.226(5) Uiso 1 1 d D . .
N1E N 0.6788(3) 0.5063(3) 1.06631(17) 0.0869(18) Uiso 1 1 d D . .
C1F C 0.4595(7) 0.8526(5) 1.1048(5) 0.095(5) Uiso 0.50 1 d PD . .
H1FA H 0.4877 0.8427 1.0877 0.143 Uiso 0.50 1 calc PR . .
H1FB H 0.4146 0.8429 1.0868 0.143 Uiso 0.50 1 calc PR . .
H1FC H 0.4582 0.8280 1.1253 0.143 Uiso 0.50 1 calc PR . .
C2F C 0.4453(5) 0.9335(6) 1.1517(3) 0.069(4) Uiso 0.50 1 d PD . .
H2FA H 0.4633 0.9779 1.1664 0.103 Uiso 0.50 1 calc PR . .
H2FB H 0.4439 0.9091 1.1722 0.103 Uiso 0.50 1 calc PR . .
H2FC H 0.4005 0.9237 1.1335 0.103 Uiso 0.50 1 calc PR . .
C3F C 0.5419(5) 0.9596(6) 1.1248(3) 0.082(4) Uiso 0.50 1 d PD . .
H3FA H 0.5602 1.0010 1.1423 0.099 Uiso 0.50 1 calc PR . .
O1F O 0.5682(5) 0.9392(5) 1.0981(3) 0.102(4) Uiso 0.50 1 d PD . .
N1F N 0.4866(3) 0.9189(3) 1.1269(2) 0.055(2) Uiso 0.50 1 d PD . .
C1G C -0.1102(8) 0.8098(7) 0.5059(4) 0.117(7) Uiso 0.50 1 d PD . .
H1GA H -0.0830 0.7935 0.4905 0.176 Uiso 0.50 1 calc PR . .
H1GB H -0.0988 0.8546 0.5089 0.176 Uiso 0.50 1 calc PR . .
H1GC H -0.1571 0.7888 0.4905 0.176 Uiso 0.50 1 calc PR . .
C2G C -0.1321(6) 0.8184(6) 0.5761(4) 0.093(5) Uiso 0.50 1 d PD . .
H2GA H -0.1183 0.8072 0.6022 0.139 Uiso 0.50 1 calc PR . .
H2GB H -0.1799 0.7981 0.5636 0.139 Uiso 0.50 1 calc PR . .
H2GC H -0.1213 0.8636 0.5821 0.139 Uiso 0.50 1 calc PR . .
C3G C -0.0512(4) 0.7690(4) 0.5583(4) 0.063(3) Uiso 0.50 1 d PD . .
H3GA H -0.0456 0.7618 0.5853 0.075 Uiso 0.50 1 calc PR . .
O1G O -0.0181(3) 0.7520(4) 0.5391(3) 0.066(2) Uiso 0.50 1 d PD . .
N1G N -0.0979(4) 0.7985(3) 0.5474(3) 0.061(3) Uiso 0.50 1 d PD . .
C1H C 1.1195(7) 1.2903(6) 1.0084(3) 0.085(4) Uiso 0.50 1 d PD . .
H1HA H 1.0758 1.2914 1.0098 0.127 Uiso 0.50 1 calc PR . .
H1HB H 1.1538 1.3266 1.0290 0.127 Uiso 0.50 1 calc PR . .
H1HC H 1.1250 1.2522 1.0145 0.127 Uiso 0.50 1 calc PR . .
C2H C 1.1861(4) 1.2900(5) 0.9548(4) 0.070(4) Uiso 0.50 1 d PD . .
H2HA H 1.1797 1.2913 0.9255 0.105 Uiso 0.50 1 calc PR . .
H2HB H 1.1946 1.2517 0.9580 0.105 Uiso 0.50 1 calc PR . .
H2HC H 1.2239 1.3260 0.9728 0.105 Uiso 0.50 1 calc PR . .
C3H C 1.0720(4) 1.2958(6) 0.9420(5) 0.102(5) Uiso 0.50 1 d PD . .
H3HA H 1.0760 1.3015 0.9156 0.123 Uiso 0.50 1 calc PR . .
O1H O 1.0179(4) 1.2934(4) 0.9485(3) 0.084(3) Uiso 0.50 1 d PD . .
N1H N 1.1253(4) 1.2914(3) 0.9672(3) 0.068(3) Uiso 0.50 1 d PD . .
C1I C 0.2292(5) 0.1671(6) 0.5912(4) 0.091(5) Uiso 0.50 1 d PD . .
H1IA H 0.2355 0.2104 0.6046 0.137 Uiso 0.50 1 calc PR . .
H1IB H 0.2207 0.1610 0.5609 0.137 Uiso 0.50 1 calc PR . .
H1IC H 0.2692 0.1576 0.6024 0.137 Uiso 0.50 1 calc PR . .
C2I C 0.1538(7) 0.0616(5) 0.5839(4) 0.082(4) Uiso 0.50 1 d PD . .
H2IA H 0.1158 0.0424 0.5934 0.123 Uiso 0.50 1 calc PR . .
H2IB H 0.1901 0.0467 0.5942 0.123 Uiso 0.50 1 calc PR . .
H2IC H 0.1409 0.0505 0.5532 0.123 Uiso 0.50 1 calc PR . .
C3I C 0.1456(6) 0.1551(5) 0.6224(4) 0.106(6) Uiso 0.50 1 d PD . .
H3IA H 0.1103 0.1279 0.6289 0.128 Uiso 0.50 1 calc PR . .
O1I O 0.1561(5) 0.2101(4) 0.6367(3) 0.099(3) Uiso 0.50 1 d PD . .
N1I N 0.1749(4) 0.1274(4) 0.5996(2) 0.061(3) Uiso 0.50 1 d PD . .
C1J C -0.2846(11) -0.1329(6) 0.6731(7) 0.226(16) Uiso 0.50 1 d PD . .
H1JA H -0.3330 -0.1457 0.6655 0.340 Uiso 0.50 1 calc PR . .
H1JB H -0.2674 -0.1325 0.7024 0.340 Uiso 0.50 1 calc PR . .
H1JC H -0.2714 -0.1622 0.6549 0.340 Uiso 0.50 1 calc PR . .
C2J C -0.1906(6) -0.0378(12) 0.6773(6) 0.214(15) Uiso 0.50 1 d PD . .
H2JA H -0.1868 0.0035 0.6731 0.321 Uiso 0.50 1 calc PR . .
H2JB H -0.1705 -0.0587 0.6586 0.321 Uiso 0.50 1 calc PR . .
H2JC H -0.1676 -0.0335 0.7065 0.321 Uiso 0.50 1 calc PR . .
C3J C -0.3063(4) -0.0516(6) 0.6543(4) 0.080(4) Uiso 0.50 1 d PD . .
H3JA H -0.2920 -0.0110 0.6505 0.096 Uiso 0.50 1 calc PR . .
O1J O -0.3661(3) -0.0771(3) 0.6456(2) 0.0410(16) Uiso 0.50 1 d PD . .
N1J N -0.2591(4) -0.0738(4) 0.6682(3) 0.079(3) Uiso 0.50 1 d PD . .
C1K C 0.9499(10) 1.1780(6) 0.9915(7) 0.086(9) Uiso 0.25 1 d PD . .
H1KA H 0.9711 1.2041 1.0204 0.129 Uiso 0.25 1 calc PR . .
H1KB H 0.9037 1.1762 0.9829 0.129 Uiso 0.25 1 calc PR . .
H1KC H 0.9735 1.1957 0.9728 0.129 Uiso 0.25 1 calc PR . .
C2K C 0.9190(10) 1.0743(13) 0.9478(5) 0.116(13) Uiso 0.25 1 d PD . .
H2KA H 0.9227 1.0333 0.9477 0.175 Uiso 0.25 1 calc PR . .
H2KB H 0.9398 1.0906 0.9276 0.175 Uiso 0.25 1 calc PR . .
H2KC H 0.8721 1.0706 0.9400 0.175 Uiso 0.25 1 calc PR . .
C3K C 0.9829(7) 1.1000(7) 1.0225(3) 0.056(6) Uiso 0.25 1 d PD . .
H3KA H 0.9838 1.0587 1.0180 0.067 Uiso 0.25 1 calc PR . .
O1K O 1.0099(9) 1.1355(9) 1.0580(4) 0.107(7) Uiso 0.25 1 d PD . .
N1K N 0.9520(5) 1.1163(5) 0.9894(3) 0.068(6) Uiso 0.25 1 d PD . .
C1L C 0.2123(6) 0.8575(7) 0.4896(4) 0.099(5) Uiso 0.50 1 d PD . .
H1LA H 0.2096 0.8993 0.4922 0.149 Uiso 0.50 1 calc PR . .
H1LB H 0.1955 0.8340 0.4600 0.149 Uiso 0.50 1 calc PR . .
H1LC H 0.2585 0.8606 0.5005 0.149 Uiso 0.50 1 calc PR . .
C2L C 0.1744(7) 0.7625(5) 0.5105(5) 0.110(6) Uiso 0.50 1 d PD . .
H2LA H 0.1471 0.7432 0.5270 0.165 Uiso 0.50 1 calc PR . .
H2LB H 0.2201 0.7642 0.5216 0.165 Uiso 0.50 1 calc PR . .
H2LC H 0.1569 0.7379 0.4812 0.165 Uiso 0.50 1 calc PR . .
C3L C 0.1414(6) 0.8549(5) 0.5337(5) 0.112(6) Uiso 0.50 1 d PD . .
H3LA H 0.1170 0.8306 0.5482 0.134 Uiso 0.50 1 calc PR . .
O1L O 0.1369(6) 0.9067(5) 0.5379(4) 0.131(5) Uiso 0.50 1 d PD . .
N1L N 0.1728(4) 0.8260(4) 0.5132(3) 0.080(3) Uiso 0.50 1 d PD . .
C1M C -0.0193(10) 0.0874(8) 0.5403(5) 0.200(14) Uiso 0.50 1 d PD . .
H1MA H -0.0093 0.0541 0.5235 0.300 Uiso 0.50 1 calc PR . .
H1MB H 0.0199 0.1251 0.5505 0.300 Uiso 0.50 1 calc PR . .
H1MC H -0.0560 0.0959 0.5229 0.300 Uiso 0.50 1 calc PR . .
C2M C -0.0535(7) 0.1212(6) 0.5971(6) 0.143(8) Uiso 0.50 1 d PD . .
H2MA H -0.0665 0.1132 0.6220 0.215 Uiso 0.50 1 calc PR . .
H2MB H -0.0900 0.1272 0.5778 0.215 Uiso 0.50 1 calc PR . .
H2MC H -0.0143 0.1587 0.6056 0.215 Uiso 0.50 1 calc PR . .
C3M C -0.0387(6) 0.0154(5) 0.5871(4) 0.112(6) Uiso 0.50 1 d PD . .
H3MA H -0.0479 0.0081 0.6121 0.134 Uiso 0.50 1 calc PR . .
O1M O -0.0263(5) -0.0235(5) 0.5619(4) 0.118(4) Uiso 0.50 1 d PD . .
N1M N -0.0384(5) 0.0682(5) 0.5763(4) 0.142(7) Uiso 0.50 1 d PD . .
O1N O 0.5511(3) 0.8300(3) 0.9773(2) 0.0476(18) Uiso 0.50 1 d PD . .
N1N N 0.6542(4) 0.8768(4) 1.0170(3) 0.093(4) Uiso 0.50 1 d PD . .
C3N C 0.5865(5) 0.8510(5) 1.0101(4) 0.075(4) Uiso 0.50 1 d PD . .
H3NA H 0.5693 0.8510 1.0335 0.090 Uiso 0.50 1 calc PR . .
C1N C 0.6858(6) 0.8780(7) 0.9833(4) 0.097(5) Uiso 0.50 1 d PD . .
H1NA H 0.6520 0.8580 0.9562 0.145 Uiso 0.50 1 calc PR . .
H1NB H 0.7174 0.8556 0.9867 0.145 Uiso 0.50 1 calc PR . .
H1NC H 0.7092 0.9212 0.9845 0.145 Uiso 0.50 1 calc PR . .
C2N C 0.6959(9) 0.9047(8) 1.0615(4) 0.127(7) Uiso 0.50 1 d PD . .
H2NA H 0.6675 0.8998 1.0802 0.190 Uiso 0.50 1 calc PR . .
H2NB H 0.7193 0.9489 1.0657 0.190 Uiso 0.50 1 calc PR . .
H2NC H 0.7281 0.8835 1.0678 0.190 Uiso 0.50 1 calc PR . .
C1O C 1.1373(9) 1.0992(7) 0.7782(5) 0.121(7) Uiso 0.50 1 d PD . .
H1OA H 1.1501 1.1067 0.7531 0.181 Uiso 0.50 1 calc PR . .
H1OB H 1.0905 1.0948 0.7740 0.181 Uiso 0.50 1 calc PR . .
H1OC H 1.1443 1.0611 0.7831 0.181 Uiso 0.50 1 calc PR . .
C2O C 1.1701(9) 1.1540(9) 0.8563(4) 0.139(8) Uiso 0.50 1 d PD . .
H2OA H 1.2006 1.1930 0.8762 0.208 Uiso 0.50 1 calc PR . .
H2OB H 1.1796 1.1189 0.8650 0.208 Uiso 0.50 1 calc PR . .
H2OC H 1.1245 1.1509 0.8555 0.208 Uiso 0.50 1 calc PR . .
C3O C 1.2291(7) 1.2003(7) 0.8083(4) 0.115(6) Uiso 0.50 1 d PD . .
H3OA H 1.2640 1.2298 0.8310 0.138 Uiso 0.50 1 calc PR . .
O1O O 1.2259(6) 1.2018(6) 0.7704(3) 0.118(4) Uiso 0.50 1 d PD . .
N1O N 1.1785(5) 1.1527(5) 0.8151(3) 0.111(5) Uiso 0.50 1 d PD . .
O1W O 0.6627(9) 0.7261(9) 1.0933(7) 0.171(7) Uiso 0.50 1 d P . .
O2W O 0.9715(7) 1.2490(7) 0.9400(5) 0.135(5) Uiso 0.50 1 d P . .
O3W O 0.7312(5) 0.8783(4) 0.9607(3) 0.076(3) Uiso 0.50 1 d P . .
O4W O 1.1928(7) 1.1748(7) 0.7978(5) 0.122(4) Uiso 0.50 1 d P . .
O5W O 0.4431(2) 1.2466(2) 0.45419(15) 0.0727(12) Uiso 1 1 d . . .
O6W O 0.9363(3) 1.3495(2) 0.90771(17) 0.0887(15) Uiso 1 1 d . . .
O7W O 0.5346(2) 0.8052(2) 0.62368(16) 0.0811(14) Uiso 1 1 d . . .
O8W O 0.5235(3) 0.5728(3) 1.0456(2) 0.1067(19) Uiso 1 1 d . . .
O9W O 0.5889(3) 0.9136(3) 0.88108(19) 0.1006(17) Uiso 1 1 d . . .
O10W O 0.5869(3) 0.7537(3) 0.6821(2) 0.118(2) Uiso 1 1 d . . .
O11W O 0.6067(3) 0.7993(3) 0.7706(2) 0.117(2) Uiso 1 1 d . . .
O12W O -0.0337(4) 0.0038(3) 0.6896(2) 0.133(2) Uiso 1 1 d . . .
O13W O 0.7562(4) 1.6577(4) 0.7057(3) 0.138(3) Uiso 1 1 d . . .
O14W O 0.9609(5) 1.0939(4) 1.1170(3) 0.077(3) Uiso 0.50 1 d P . .
O15W O -0.4102(4) 0.5503(4) 0.6181(3) 0.065(2) Uiso 0.50 1 d P . .
O16W O 0.9127(5) 0.8681(5) 0.7551(3) 0.085(3) Uiso 0.50 1 d P . .
O17W O 0.0193(5) 0.8670(5) 0.6608(3) 0.183(4) Uiso 1 1 d . . .
O18W O 0.1183(6) 0.3050(6) 0.6031(4) 0.104(4) Uiso 0.50 1 d P . .
O19W O 0.0062(5) 0.2469(5) 0.5496(4) 0.094(3) Uiso 0.50 1 d P . .
O20W O 0.9173(5) 0.8143(5) 0.7690(4) 0.093(3) Uiso 0.50 1 d P . .
O21W O 0.1644(7) 1.0249(6) 0.7008(5) 0.122(4) Uiso 0.50 1 d P . .
O22W O 0.0641(7) 0.9231(6) 0.5990(4) 0.121(4) Uiso 0.50 1 d P . .
O23W O 0.9314(5) 1.2586(5) 0.8040(4) 0.092(3) Uiso 0.50 1 d P . .
O24W O 0.8401(6) 1.0747(6) 0.7762(4) 0.110(4) Uiso 0.50 1 d P . .
O25W O 0.9262(11) 1.1693(10) 0.8243(7) 0.203(9) Uiso 0.50 1 d P . .
O26W O 0.7525(7) 1.0364(7) 0.7581(5) 0.126(5) Uiso 0.50 1 d P . .
O27W O 0.0205(8) 0.3134(8) 0.6876(5) 0.148(6) Uiso 0.50 1 d P . .
O28W O 0.0301(9) 0.2335(8) 0.6987(6) 0.161(6) Uiso 0.50 1 d P . .
O29W O 1.0233(3) 1.3862(2) 0.85860(18) 0.0910(16) Uiso 1 1 d . . .
O30W O 0.9001(2) 0.9314(2) 1.05899(16) 0.0774(13) Uiso 1 1 d . . .
O31W O -0.2626(4) -0.0138(4) 0.8226(3) 0.068(2) Uiso 0.50 1 d P . .
O32W O 0.7827(9) 0.8123(9) 0.8892(6) 0.174(7) Uiso 0.50 1 d P . .
O33W O 0.7065(7) 0.7666(7) 0.8226(5) 0.134(5) Uiso 0.50 1 d P . .
O34W O -0.4003(8) 0.5156(7) 0.5853(5) 0.144(5) Uiso 0.50 1 d P . .
C1Y C -0.3076(8) 0.0039(8) 0.8477(6) 0.096(5) Uiso 0.50 1 d P . .
H1YB H -0.2888 0.0358 0.8746 0.144 Uiso 0.50 1 calc PR . .
H1YC H -0.3520 -0.0225 0.8462 0.144 Uiso 0.50 1 calc PR . .
H1YD H -0.3104 0.0240 0.8248 0.144 Uiso 0.50 1 calc PR . .
C2Y C -0.2708(5) -0.0292(5) 0.8446(4) 0.043(2) Uiso 0.50 1 d P . .
H2YA H -0.2671 -0.0476 0.8687 0.052 Uiso 0.50 1 calc PR . .
H2YB H -0.2259 -0.0016 0.8470 0.052 Uiso 0.50 1 calc PR . .
O1Y O -0.2948(8) -0.0848(8) 0.8021(6) 0.159(6) Uiso 0.50 1 d P . .
H1YA H -0.2677 -0.1040 0.8028 0.238 Uiso 0.50 1 calc PR . .

loop_
_atom_site_aniso_label
_atom_site_aniso_U_11
_atom_site_aniso_U_22
_atom_site_aniso_U_33
_atom_site_aniso_U_23
_atom_site_aniso_U_13
_atom_site_aniso_U_12
Cd1 0.04038(17) 0.0928(3) 0.04023(19) 0.02952(18) 0.01138(15) 0.01475(18)
Cd2 0.04790(19) 0.0518(2) 0.0504(2) 0.01755(17) -0.00001(18) -0.00095(16)
Cd3 0.03949(16) 0.04570(18) 0.04216(19) 0.00748(15) 0.01033(15) 0.00983(14)
Cd4 0.05309(18) 0.0705(2) 0.0477(2) 0.02409(16) 0.02002(16) 0.02714(16)
Cd5 0.04683(17) 0.04460(18) 0.03790(18) 0.01094(14) 0.01219(15) 0.01015(14)
Cd6 0.04430(16) 0.03947(17) 0.04466(19) 0.00614(15) 0.01398(15) 0.00835(14)
Cd7 0.04688(17) 0.05950(19) 0.03617(18) 0.01956(15) 0.00903(15) 0.01843(15)
Cd8 0.04579(17) 0.0496(2) 0.0583(2) 0.00703(17) 0.01039(17) 0.01509(15)
Cd9 0.0716(2) 0.0526(2) 0.0497(2) 0.01528(16) 0.02346(18) 0.02395(17)
Cd10 0.04681(17) 0.04308(17) 0.03565(17) 0.01279(14) 0.00648(14) 0.01382(14)
O1 0.0347(16) 0.0474(18) 0.071(2) 0.0172(17) 0.0104(16) 0.0097(14)
O2 0.0724(18) 0.119(2) 0.107(3) 0.0800(19) 0.0582(18) 0.0702(16)
N1 0.052(2) 0.131(4) 0.042(3) 0.012(3) 0.012(2) 0.044(2)
N2 0.081(2) 0.091(3) 0.065(3) 0.001(2) 0.019(2) 0.059(2)
N3 0.0411(19) 0.064(2) 0.040(2) 0.0191(18) 0.0149(17) 0.0222(17)
N4 0.0441(19) 0.052(2) 0.048(2) 0.0191(18) 0.0187(18) 0.0180(17)
N5 0.042(2) 0.055(2) 0.035(2) 0.0111(18) 0.0117(17) 0.0112(18)
N6 0.064(3) 0.047(2) 0.045(3) 0.017(2) -0.004(2) -0.001(2)
N7 0.052(3) 0.125(4) 0.058(3) 0.049(3) 0.020(2) 0.010(3)
N8 0.052(2) 0.087(3) 0.080(3) 0.041(2) 0.034(2) 0.023(2)
N9 0.039(2) 0.098(3) 0.049(2) 0.034(2) 0.0171(19) 0.022(2)
N10 0.046(2) 0.075(3) 0.042(2) 0.020(2) 0.0096(19) 0.020(2)
N11 0.066(3) 0.069(3) 0.043(3) 0.015(2) 0.004(2) 0.027(2)
N12 0.054(2) 0.071(3) 0.077(3) 0.013(2) 0.012(2) 0.020(2)
N13 0.0317(19) 0.090(3) 0.049(2) 0.037(2) 0.0050(18) 0.013(2)
N14 0.046(2) 0.093(3) 0.068(3) 0.041(3) 0.000(2) 0.015(2)
N15 0.039(2) 0.062(2) 0.051(2) 0.034(2) -0.002(2) 0.0009(19)
N16 0.040(2) 0.049(2) 0.056(3) 0.0265(19) 0.008(2) 0.0030(18)
N17 0.067(3) 0.038(2) 0.076(3) 0.022(2) 0.025(2) -0.002(2)
N18 0.077(3) 0.076(3) 0.088(3) 0.036(3) 0.026(3) 0.017(2)
N19 0.056(2) 0.077(3) 0.035(2) 0.0140(19) 0.0074(19) 0.0384(19)
N20 0.097(3) 0.051(2) 0.048(3) 0.009(2) 0.010(2) 0.037(2)
N21 0.047(2) 0.055(2) 0.038(2) 0.0086(18) 0.0135(18) 0.0210(17)
N22 0.051(2) 0.051(2) 0.039(2) 0.0140(18) 0.0139(18) 0.0194(17)
N23 0.051(2) 0.050(2) 0.042(2) 0.0191(18) 0.0191(18) 0.0138(18)
N24 0.049(2) 0.048(2) 0.046(2) 0.0145(19) 0.009(2) 0.0049(19)
N25 0.059(2) 0.047(2) 0.039(2) 0.0104(19) 0.013(2) 0.003(2)
N26 0.050(2) 0.062(3) 0.058(3) 0.022(2) 0.014(2) 0.006(2)
N27 0.041(2) 0.054(2) 0.032(2) 0.0171(17) 0.0080(17) 0.0076(18)
N28 0.042(2) 0.046(2) 0.042(2) 0.0157(18) 0.0145(18) 0.0061(17)
N29 0.049(2) 0.045(2) 0.034(2) 0.0127(17) 0.0131(18) 0.0084(17)
N30 0.050(2) 0.065(3) 0.044(3) 0.016(2) -0.005(2) 0.007(2)
N31 0.038(2) 0.045(2) 0.039(2) 0.0093(18) 0.0031(18) 0.0012(17)
N32 0.044(2) 0.053(2) 0.069(3) 0.022(2) 0.022(2) 0.0128(18)
N33 0.0351(18) 0.051(2) 0.046(2) 0.0101(18) 0.0125(17) 0.0148(16)
N34 0.0396(19) 0.046(2) 0.050(2) 0.0088(19) 0.0130(18) 0.0127(17)
N35 0.057(2) 0.043(2) 0.044(2) 0.0095(18) 0.017(2) 0.0097(18)
N36 0.074(3) 0.056(3) 0.070(3) -0.009(3) 0.012(3) 0.020(2)
N37 0.053(2) 0.047(2) 0.046(2) 0.0181(17) 0.0254(17) 0.0131(17)
N38 0.068(3) 0.058(3) 0.073(3) 0.018(2) 0.037(2) 0.013(2)
N39 0.050(2) 0.045(2) 0.056(3) 0.005(2) 0.021(2) 0.0054(19)
N40 0.047(2) 0.048(2) 0.056(3) 0.002(2) 0.010(2) 0.0203(17)
N41 0.048(2) 0.061(3) 0.052(3) -0.002(2) 0.003(2) 0.018(2)
N42 0.058(2) 0.073(3) 0.050(3) 0.007(2) 0.013(2) 0.019(2)
N43 0.049(2) 0.042(2) 0.054(2) 0.0168(18) 0.0248(18) 0.0143(17)
N44 0.066(2) 0.048(2) 0.057(2) 0.0171(19) 0.033(2) 0.0242(18)
N45 0.0426(19) 0.042(2) 0.056(3) 0.0060(19) 0.0107(19) 0.0163(16)
N46 0.054(2) 0.050(2) 0.048(2) 0.0117(19) 0.0190(19) 0.0205(18)
N47 0.057(2) 0.054(2) 0.041(2) 0.0209(19) 0.011(2) 0.0131(19)
N48 0.071(3) 0.069(3) 0.061(3) 0.017(2) 0.015(2) 0.034(2)
N49 0.0388(18) 0.049(2) 0.033(2) 0.0129(17) 0.0107(16) 0.0145(16)
N50 0.076(2) 0.112(3) 0.064(3) -0.008(3) 0.002(3) 0.068(2)
N51 0.0381(17) 0.047(2) 0.0318(19) 0.0064(16) 0.0140(15) 0.0140(15)
N52 0.0405(18) 0.045(2) 0.044(2) 0.0172(17) 0.0071(17) 0.0141(15)
N53 0.052(2) 0.040(2) 0.031(2) 0.0099(17) 0.0070(18) 0.0113(17)
N54 0.0409(19) 0.050(2) 0.038(2) 0.0189(17) 0.0084(17) 0.0155(16)
N55 0.040(2) 0.046(2) 0.045(2) -0.004(2) 0.0066(19) 0.0065(18)
N56 0.0358(19) 0.059(2) 0.041(2) 0.0136(19) 0.0070(18) 0.0124(17)
N57 0.046(2) 0.048(2) 0.040(2) 0.0104(18) 0.0127(18) 0.0151(17)
N58 0.0429(19) 0.040(2) 0.032(2) 0.0062(16) 0.0049(17) 0.0142(16)
N59 0.0389(19) 0.045(2) 0.045(2) 0.0135(18) 0.0099(18) 0.0146(16)
N60 0.046(2) 0.055(2) 0.041(2) 0.0236(19) -0.003(2) 0.0035(19)
N61 0.051(2) 0.063(3) 0.051(3) -0.005(2) 0.004(2) 0.0272(19)
N62 0.064(2) 0.077(3) 0.041(3) 0.015(2) -0.004(2) 0.035(2)
N63 0.056(2) 0.046(2) 0.049(2) 0.0163(19) 0.013(2) 0.0162(18)
N64 0.042(2) 0.048(2) 0.040(2) 0.0084(18) 0.0071(18) 0.0106(17)
N65 0.048(2) 0.047(2) 0.040(2) 0.0125(19) -0.0009(19) 0.0102(18)
N66 0.063(3) 0.060(3) 0.043(2) 0.028(2) 0.010(2) 0.000(2)
N67 0.063(3) 0.054(3) 0.045(2) 0.012(2) 0.015(2) 0.003(2)
N68 0.070(3) 0.072(3) 0.066(3) 0.019(2) 0.035(2) 0.008(2)
N69 0.050(2) 0.055(2) 0.039(2) 0.0084(19) 0.0143(19) 0.0137(19)
N70 0.049(2) 0.052(2) 0.050(2) 0.0159(19) 0.012(2) 0.0195(18)
N71 0.061(2) 0.051(2) 0.041(2) 0.0142(18) 0.011(2) 0.0250(18)
N72 0.075(3) 0.056(3) 0.045(2) 0.007(2) 0.022(2) 0.022(2)
C1 0.064(3) 0.164(6) 0.029(3) 0.014(3) 0.010(3) 0.065(3)
C2 0.076(3) 0.131(5) 0.073(4) 0.013(3) 0.027(3) 0.049(3)
C3 0.079(3) 0.145(5) 0.064(4) 0.020(3) 0.025(3) 0.047(3)
C4 0.081(3) 0.133(4) 0.060(3) 0.012(3) 0.029(3) 0.054(3)
C5 0.089(3) 0.111(4) 0.090(4) 0.017(3) 0.019(3) 0.058(3)
C6 0.088(3) 0.142(5) 0.045(4) 0.003(3) 0.003(3) 0.083(3)
C7 0.051(2) 0.086(3) 0.051(3) 0.020(3) 0.009(2) 0.035(2)
C8 0.045(2) 0.066(3) 0.027(2) 0.007(2) 0.004(2) 0.023(2)
C9 0.057(2) 0.040(2) 0.037(3) 0.014(2) 0.014(2) 0.023(2)
C10 0.041(2) 0.045(3) 0.048(3) 0.015(2) 0.004(2) 0.016(2)
C11 0.046(3) 0.042(3) 0.042(3) 0.017(2) 0.008(2) 0.006(2)
C12 0.028(2) 0.078(3) 0.042(3) 0.028(3) 0.005(2) -0.002(2)
C13 0.049(3) 0.092(4) 0.052(3) 0.039(3) 0.026(2) 0.024(3)
C14 0.057(3) 0.152(6) 0.051(3) 0.038(4) 0.020(3) 0.040(4)
C15 0.057(3) 0.131(6) 0.057(4) 0.040(4) 0.020(3) 0.004(4)
C16 0.060(4) 0.097(5) 0.065(4) 0.037(4) -0.002(3) -0.015(4)
C17 0.041(3) 0.082(4) 0.035(3) 0.026(3) 0.004(2) -0.006(3)
C18 0.051(3) 0.161(5) 0.063(3) 0.071(3) 0.030(3) 0.037(3)
C19 0.118(5) 0.153(5) 0.090(4) 0.059(4) 0.042(4) 0.010(4)
C20 0.121(5) 0.152(5) 0.096(4) 0.069(4) 0.035(4) 0.012(4)
C21 0.133(6) 0.196(7) 0.087(4) 0.089(4) 0.062(4) 0.069(6)
C22 0.088(4) 0.105(5) 0.095(4) 0.053(4) 0.052(3) 0.039(3)
C23 0.064(3) 0.112(4) 0.084(4) 0.063(3) 0.046(3) 0.041(3)
C24 0.058(3) 0.092(4) 0.080(4) 0.048(3) 0.036(3) 0.032(3)
C25 0.040(2) 0.078(4) 0.053(3) 0.027(3) 0.023(2) 0.016(2)
C26 0.032(2) 0.075(4) 0.056(3) 0.020(3) 0.012(2) 0.013(2)
C27 0.039(2) 0.069(3) 0.043(3) 0.018(2) 0.011(2) 0.022(2)
C28 0.043(2) 0.054(3) 0.061(3) 0.006(3) 0.012(2) 0.024(2)
C29 0.058(3) 0.086(3) 0.056(3) 0.020(3) 0.017(3) 0.044(2)
C30 0.112(5) 0.087(4) 0.067(4) 0.017(3) 0.016(4) 0.054(3)
C31 0.135(5) 0.111(5) 0.041(4) 0.008(3) -0.013(4) 0.068(4)
C32 0.121(5) 0.097(5) 0.078(5) 0.002(4) -0.033(5) 0.057(4)
C33 0.086(4) 0.103(5) 0.087(6) 0.008(4) 0.005(4) 0.046(4)
C34 0.063(3) 0.076(3) 0.057(3) 0.014(3) -0.001(3) 0.039(2)
C35 0.044(3) 0.113(5) 0.042(3) 0.025(3) 0.005(3) 0.012(3)
C36 0.070(4) 0.160(7) 0.058(4) 0.033(4) 0.011(4) 0.034(4)
C37 0.083(4) 0.193(8) 0.048(4) 0.010(5) -0.019(4) 0.056(5)
C38 0.091(5) 0.160(8) 0.045(4) 0.019(5) -0.012(4) 0.013(6)
C39 0.066(4) 0.140(6) 0.075(5) 0.049(4) -0.020(4) 0.008(4)
C40 0.033(3) 0.144(5) 0.055(3) 0.047(3) 0.003(3) 0.019(3)
C41 0.027(2) 0.091(4) 0.053(3) 0.037(3) 0.003(2) 0.003(3)
C42 0.048(3) 0.068(3) 0.078(4) 0.047(3) 0.015(3) 0.006(3)
C43 0.046(3) 0.052(3) 0.094(4) 0.049(3) 0.007(3) 0.004(2)
C44 0.052(3) 0.040(3) 0.054(3) 0.022(2) 0.008(3) -0.007(2)
C45 0.045(3) 0.050(3) 0.086(3) 0.036(2) 0.019(3) 0.007(2)
C46 0.065(4) 0.049(3) 0.108(5) 0.031(3) 0.026(4) -0.003(3)
C47 0.110(5) 0.062(4) 0.096(5) 0.022(4) 0.052(4) 0.009(4)
C48 0.126(5) 0.101(5) 0.099(4) 0.031(4) 0.051(4) 0.019(4)
C49 0.162(6) 0.145(6) 0.142(6) 0.033(5) 0.073(5) 0.050(4)
C50 0.176(8) 0.086(5) 0.193(10) 0.066(6) 0.073(7) 0.060(5)
C51 0.109(4) 0.054(3) 0.132(5) 0.046(3) 0.065(4) 0.034(3)
C52 0.060(3) 0.094(4) 0.036(3) 0.011(3) 0.005(2) 0.043(3)
C53 0.074(3) 0.117(4) 0.055(3) 0.027(3) 0.027(3) 0.059(3)
C54 0.095(4) 0.117(5) 0.064(4) 0.004(4) 0.020(3) 0.063(3)
C55 0.117(4) 0.126(5) 0.068(5) 0.006(4) 0.022(4) 0.081(4)
C56 0.120(4) 0.106(4) 0.074(5) 0.002(4) 0.019(4) 0.080(3)
C57 0.085(3) 0.084(4) 0.043(3) 0.002(3) 0.004(3) 0.053(3)
C58 0.057(3) 0.058(3) 0.037(3) 0.015(2) 0.002(2) 0.025(2)
C59 0.059(3) 0.050(3) 0.026(2) 0.007(2) 0.004(2) 0.025(2)
C60 0.054(3) 0.050(3) 0.040(3) 0.007(2) -0.002(2) 0.020(2)
C61 0.048(3) 0.053(3) 0.033(3) 0.021(2) 0.005(2) 0.008(2)
C62 0.050(2) 0.047(3) 0.044(3) 0.024(2) 0.016(2) 0.016(2)
C63 0.050(3) 0.064(3) 0.030(3) 0.019(2) 0.000(2) 0.009(2)
C64 0.058(3) 0.059(3) 0.044(3) 0.005(2) 0.010(3) 0.022(2)
C65 0.069(3) 0.088(4) 0.059(3) 0.036(3) 0.029(3) 0.037(3)
C66 0.051(3) 0.080(3) 0.051(3) 0.025(3) 0.021(2) 0.028(2)
C67 0.044(3) 0.085(4) 0.058(3) 0.033(3) 0.014(3) 0.011(3)
C68 0.059(3) 0.069(3) 0.038(3) 0.023(2) 0.013(2) 0.020(3)
C69 0.081(4) 0.032(3) 0.047(3) 0.015(2) 0.025(3) 0.003(2)
C70 0.089(4) 0.069(4) 0.056(4) 0.022(3) 0.019(3) 0.004(3)
C71 0.093(5) 0.090(5) 0.071(4) 0.046(3) 0.016(4) -0.022(4)
C72 0.097(5) 0.085(5) 0.095(5) 0.047(4) 0.044(4) 0.001(4)
C73 0.076(4) 0.087(5) 0.079(4) 0.033(4) 0.022(4) 0.000(4)
C74 0.071(4) 0.054(3) 0.056(3) 0.026(3) 0.019(3) -0.011(3)
C75 0.046(3) 0.044(3) 0.046(3) 0.003(2) 0.006(2) 0.011(2)
C76 0.043(2) 0.045(3) 0.039(3) 0.008(2) 0.013(2) 0.004(2)
C77 0.045(3) 0.048(3) 0.041(3) 0.014(2) 0.006(2) 0.007(2)
C78 0.045(3) 0.040(3) 0.038(3) 0.004(2) 0.003(2) 0.004(2)
C79 0.058(3) 0.048(3) 0.039(3) 0.017(2) 0.017(2) 0.016(2)
C80 0.054(3) 0.050(3) 0.049(3) 0.012(2) 0.015(2) 0.018(2)
C81 0.077(4) 0.053(3) 0.039(3) 0.019(2) 0.014(3) 0.013(3)
C82 0.084(4) 0.084(4) 0.065(4) 0.041(3) 0.019(3) 0.020(3)
C83 0.095(5) 0.097(4) 0.072(4) 0.059(3) 0.014(4) 0.030(4)
C84 0.080(4) 0.087(4) 0.047(3) 0.031(3) 0.003(3) 0.025(3)
C85 0.076(3) 0.057(3) 0.046(3) 0.019(3) 0.010(3) 0.024(3)
C86 0.035(2) 0.047(3) 0.058(3) 0.024(2) 0.004(2) 0.004(2)
C87 0.036(2) 0.069(3) 0.050(3) 0.016(3) 0.011(2) 0.009(2)
C88 0.058(3) 0.088(4) 0.063(4) 0.029(3) 0.003(3) 0.005(3)
C89 0.062(4) 0.099(5) 0.073(4) 0.045(3) 0.006(3) 0.011(3)
C90 0.049(3) 0.088(4) 0.102(4) 0.064(3) 0.018(3) 0.020(3)
C91 0.050(3) 0.052(3) 0.062(3) 0.033(2) 0.008(3) 0.004(2)
C92 0.045(3) 0.045(3) 0.046(3) 0.021(2) 0.013(2) 0.007(2)
C93 0.040(2) 0.039(3) 0.051(3) 0.014(2) 0.015(2) 0.000(2)
C94 0.046(2) 0.047(3) 0.074(3) 0.019(3) 0.032(2) 0.009(2)
C95 0.046(2) 0.042(3) 0.043(3) 0.013(2) 0.015(2) 0.011(2)
C96 0.057(3) 0.033(3) 0.068(4) 0.004(3) 0.025(3) 0.002(2)
C97 0.057(3) 0.050(3) 0.041(3) 0.009(2) 0.014(3) 0.000(2)
C98 0.079(4) 0.055(4) 0.050(3) 0.003(3) 0.016(3) 0.003(3)
C99 0.092(5) 0.089(5) 0.055(4) 0.003(4) 0.019(4) 0.005(4)
C100 0.087(5) 0.099(6) 0.096(6) -0.040(5) 0.007(5) 0.002(5)
C101 0.104(5) 0.069(4) 0.100(6) -0.023(4) 0.027(5) 0.022(4)
C102 0.089(4) 0.052(3) 0.058(4) 0.004(3) 0.027(3) 0.014(3)
C103 0.056(3) 0.049(3) 0.069(3) 0.031(2) 0.034(2) 0.009(2)
C104 0.080(3) 0.046(3) 0.089(4) 0.024(3) 0.058(3) 0.018(3)
C105 0.111(4) 0.051(3) 0.150(6) 0.039(4) 0.089(4) 0.022(3)
C106 0.103(5) 0.043(3) 0.142(6) 0.031(4) 0.059(5) 0.007(3)
C107 0.091(4) 0.059(4) 0.101(4) 0.039(3) 0.056(3) 0.011(3)
C108 0.066(3) 0.046(3) 0.075(4) 0.018(3) 0.024(3) 0.006(3)
C109 0.048(3) 0.049(3) 0.049(3) 0.015(2) 0.009(2) -0.002(2)
C110 0.052(3) 0.058(3) 0.055(3) 0.009(3) 0.021(3) 0.012(2)
C111 0.049(3) 0.065(3) 0.064(4) 0.010(3) 0.024(3) 0.012(3)
C112 0.047(3) 0.060(3) 0.057(3) 0.010(3) 0.018(3) 0.017(2)
C113 0.047(2) 0.061(3) 0.032(3) -0.006(2) 0.008(2) 0.016(2)
C114 0.062(3) 0.076(3) 0.047(3) 0.015(3) 0.011(2) 0.044(2)
C115 0.075(3) 0.060(3) 0.057(4) 0.003(3) 0.000(3) 0.029(3)
C116 0.105(4) 0.065(4) 0.059(4) 0.007(3) 0.018(4) 0.038(3)
C117 0.119(4) 0.092(4) 0.064(4) 0.001(3) 0.023(4) 0.066(3)
C118 0.087(4) 0.101(5) 0.070(4) -0.003(4) 0.025(3) 0.049(3)
C119 0.064(3) 0.084(4) 0.050(4) 0.005(3) 0.004(3) 0.036(3)
C120 0.059(3) 0.034(2) 0.045(3) 0.009(2) 0.027(2) 0.005(2)
C121 0.067(3) 0.043(3) 0.061(3) 0.014(2) 0.035(3) 0.018(2)
C122 0.068(3) 0.048(3) 0.050(3) -0.004(3) 0.026(3) 0.005(3)
C123 0.083(3) 0.045(3) 0.051(3) -0.003(2) 0.040(3) 0.008(3)
C124 0.088(3) 0.052(3) 0.082(4) 0.022(3) 0.053(3) 0.030(3)
C125 0.067(3) 0.042(3) 0.068(3) 0.009(3) 0.040(3) 0.014(2)
C126 0.048(2) 0.042(3) 0.073(3) 0.020(2) 0.033(2) 0.013(2)
C127 0.044(2) 0.050(3) 0.052(3) 0.013(2) 0.024(2) 0.012(2)
C128 0.049(2) 0.051(3) 0.065(3) 0.021(2) 0.028(2) 0.017(2)
C129 0.057(3) 0.042(3) 0.052(3) 0.017(2) 0.024(2) 0.015(2)
C130 0.056(3) 0.067(3) 0.049(3) 0.024(3) 0.024(2) 0.017(3)
C131 0.067(3) 0.061(3) 0.049(3) 0.026(3) 0.020(3) 0.002(3)
C132 0.100(5) 0.056(4) 0.053(3) 0.019(3) 0.019(3) -0.004(3)
C133 0.091(5) 0.073(4) 0.048(4) 0.015(3) 0.005(4) -0.003(4)
C134 0.098(5) 0.119(6) 0.038(4) 0.011(4) -0.009(4) 0.019(5)
C135 0.091(5) 0.152(6) 0.081(5) 0.041(5) -0.002(4) 0.053(4)
C136 0.064(3) 0.085(4) 0.066(4) 0.029(3) 0.012(3) 0.022(3)
C137 0.054(3) 0.074(4) 0.044(3) 0.011(3) 0.003(3) 0.023(3)
C138 0.060(3) 0.093(4) 0.049(4) -0.008(3) 0.008(3) 0.033(3)
C139 0.097(4) 0.120(4) 0.098(4) 0.001(3) 0.012(3) 0.056(3)
C140 0.138(4) 0.151(4) 0.134(5) -0.002(4) 0.039(4) 0.079(3)
C141 0.131(4) 0.152(5) 0.117(5) -0.020(4) 0.019(4) 0.087(4)
C142 0.078(3) 0.108(4) 0.069(4) -0.012(3) -0.001(3) 0.061(3)
C143 0.053(3) 0.058(3) 0.038(3) 0.015(2) 0.018(2) 0.015(2)
C144 0.044(2) 0.042(2) 0.041(2) 0.020(2) 0.020(2) 0.008(2)
C145 0.040(2) 0.045(3) 0.038(3) 0.011(2) 0.005(2) 0.011(2)
C146 0.033(2) 0.042(2) 0.043(2) 0.0269(19) 0.0147(19) 0.0145(17)
C147 0.036(2) 0.045(3) 0.028(2) 0.006(2) 0.0089(19) 0.007(2)
C148 0.049(3) 0.046(3) 0.036(3) 0.016(2) 0.008(2) 0.007(2)
C149 0.064(3) 0.061(3) 0.048(3) 0.010(3) 0.010(3) 0.025(3)
C150 0.095(4) 0.062(3) 0.032(3) 0.009(2) 0.017(3) 0.036(3)
C151 0.078(4) 0.065(3) 0.039(3) 0.014(3) 0.009(3) 0.026(3)
C152 0.062(3) 0.067(3) 0.035(3) 0.015(2) 0.008(2) 0.024(2)
C153 0.040(2) 0.040(2) 0.037(2) 0.0190(19) 0.012(2) 0.0079(19)
C154 0.040(2) 0.050(3) 0.062(4) -0.003(3) 0.006(3) 0.014(2)
C155 0.048(3) 0.072(4) 0.070(4) -0.003(3) 0.003(3) 0.016(3)
C156 0.073(4) 0.083(4) 0.082(4) 0.012(3) 0.012(3) 0.014(3)
C157 0.067(4) 0.100(4) 0.074(4) -0.003(4) -0.001(3) 0.017(3)
C158 0.051(3) 0.094(5) 0.058(4) -0.012(3) -0.001(3) 0.024(3)
C159 0.053(3) 0.064(3) 0.047(3) 0.009(3) 0.006(3) 0.021(2)
C160 0.046(2) 0.046(2) 0.024(2) 0.0025(19) 0.004(2) 0.0216(19)
C161 0.049(2) 0.042(3) 0.032(3) 0.004(2) 0.002(2) 0.014(2)
C162 0.049(2) 0.043(2) 0.026(2) 0.0110(19) 0.006(2) 0.0216(19)
C163 0.043(2) 0.044(2) 0.049(3) 0.020(2) 0.010(2) 0.0200(19)
C164 0.035(2) 0.051(3) 0.043(3) 0.011(2) 0.004(2) 0.008(2)
C165 0.044(2) 0.047(3) 0.043(3) 0.013(2) 0.008(2) 0.010(2)
C166 0.044(3) 0.066(3) 0.047(3) 0.015(3) -0.004(3) 0.012(2)
C167 0.051(3) 0.073(4) 0.062(4) 0.018(3) -0.006(3) -0.009(3)
C168 0.055(4) 0.076(4) 0.095(5) 0.038(4) 0.006(4) -0.020(3)
C169 0.066(4) 0.082(4) 0.075(4) 0.048(3) 0.012(3) -0.005(3)
C170 0.051(3) 0.070(3) 0.045(3) 0.028(3) 0.005(2) 0.016(3)
C171 0.056(3) 0.064(3) 0.047(3) -0.015(2) -0.003(2) 0.030(2)
C172 0.051(3) 0.098(4) 0.058(4) -0.014(3) 0.002(3) 0.045(3)
C173 0.068(3) 0.104(4) 0.077(5) -0.027(4) -0.032(3) 0.055(3)
C174 0.101(4) 0.121(4) 0.041(4) -0.006(3) -0.016(3) 0.078(3)
C175 0.113(4) 0.102(4) 0.032(3) -0.013(3) -0.027(3) 0.065(3)
C176 0.069(3) 0.061(3) 0.059(3) 0.011(2) 0.010(3) 0.035(2)
C177 0.064(3) 0.059(3) 0.033(3) 0.006(2) 0.002(2) 0.038(2)
C178 0.051(3) 0.060(3) 0.044(3) 0.012(2) 0.003(2) 0.027(2)
C179 0.069(3) 0.056(3) 0.033(3) 0.019(2) 0.004(2) 0.023(2)
C180 0.045(2) 0.054(3) 0.046(3) 0.018(2) 0.010(2) 0.023(2)
C181 0.047(3) 0.055(3) 0.037(3) 0.016(2) 0.007(2) 0.013(2)
C182 0.052(3) 0.050(3) 0.044(3) 0.015(2) 0.004(2) 0.009(2)
C183 0.055(3) 0.081(4) 0.060(4) 0.032(3) 0.012(3) 0.013(3)
C184 0.051(3) 0.103(5) 0.047(4) 0.019(3) -0.016(3) -0.005(3)
C185 0.085(5) 0.082(4) 0.071(4) 0.036(4) 0.016(4) -0.017(4)
C186 0.084(4) 0.076(4) 0.058(4) 0.032(3) 0.008(3) -0.003(4)
C187 0.054(3) 0.076(4) 0.041(3) 0.031(3) 0.010(2) 0.008(3)
C188 0.076(3) 0.068(3) 0.045(3) 0.027(3) 0.023(3) 0.019(3)
C189 0.100(5) 0.061(4) 0.072(4) 0.028(3) 0.023(4) 0.025(3)
C190 0.098(4) 0.066(4) 0.087(4) 0.024(3) 0.031(3) 0.008(3)
C191 0.120(5) 0.094(5) 0.122(5) 0.037(4) 0.032(4) 0.007(4)
C192 0.104(5) 0.088(5) 0.107(5) 0.043(4) 0.052(4) 0.004(4)
C193 0.081(4) 0.063(4) 0.058(4) 0.017(3) 0.017(3) 0.002(3)
C194 0.052(3) 0.064(3) 0.043(3) 0.020(3) 0.009(2) 0.014(2)
C195 0.049(3) 0.062(3) 0.037(3) 0.023(2) 0.011(2) 0.017(2)
C196 0.057(3) 0.063(3) 0.032(3) 0.007(2) 0.011(2) 0.024(2)
C197 0.050(2) 0.052(3) 0.047(3) 0.017(2) 0.014(2) 0.030(2)
C198 0.058(3) 0.055(3) 0.043(3) 0.020(2) 0.009(2) 0.026(2)
C199 0.060(3) 0.061(3) 0.039(3) 0.011(2) 0.005(2) 0.031(2)
C200 0.055(3) 0.049(3) 0.075(4) 0.017(3) 0.009(3) 0.012(2)
C201 0.097(5) 0.046(3) 0.076(5) 0.013(3) 0.013(4) 0.014(3)
C202 0.103(4) 0.054(3) 0.063(4) 0.007(3) 0.014(4) 0.031(3)
C203 0.100(4) 0.087(4) 0.049(3) 0.018(3) 0.026(3) 0.052(3)
C204 0.079(3) 0.062(3) 0.038(3) 0.006(3) 0.008(3) 0.030(3)
C1A 0.081(4) 0.086(4) 0.056(4) 0.038(3) 0.010(4) 0.057(3)
C2A 0.076(4) 0.097(5) 0.064(5) 0.036(4) 0.037(4) 0.045(4)
C3A 0.034(3) 0.065(4) 0.087(5) 0.051(3) 0.010(3) 0.015(3)
O1A 0.065(3) 0.084(3) 0.048(3) 0.035(2) -0.003(3) 0.023(3)
N1A 0.050(3) 0.080(4) 0.044(3) 0.035(3) 0.017(2) 0.030(3)
C1B 0.096(6) 0.104(7) 0.191(11) 0.029(7) 0.033(7) 0.014(5)
C2B 0.156(9) 0.128(8) 0.117(7) 0.047(6) 0.035(7) 0.014(7)
C3B 0.108(6) 0.073(5) 0.139(8) 0.018(5) 0.035(6) 0.016(4)
O1B 0.115(5) 0.111(5) 0.131(6) 0.002(4) 0.011(4) 0.009(4)
N1B 0.082(4) 0.079(4) 0.118(5) 0.034(4) 0.025(4) 0.011(3)

loop_
_atom_type_symbol
_atom_type_description
_atom_type_scat_dispersion_real
_atom_type_scat_dispersion_imag
_atom_type_scat_source
C C 0.0181 0.0091 'International Tables Vol C Tables 4.2.6.8 and 6.1.1.4'
H H 0.0000 0.0000 'International Tables Vol C Tables 4.2.6.8 and 6.1.1.4'
N N 0.0311 0.0180 'International Tables Vol C Tables 4.2.6.8 and 6.1.1.4'
O O 0.0492 0.0322 'International Tables Vol C Tables 4.2.6.8 and 6.1.1.4'
Cl Cl 0.3639 0.7018 'International Tables Vol C Tables 4.2.6.8 and 6.1.1.4'
Cd Cd 0.1185 4.6533 'International Tables Vol C Tables 4.2.6.8 and 6.1.1.4'

loop_
_geom_angle_atom_site_label_1
_geom_angle_atom_site_label_2
_geom_angle_atom_site_label_3
_geom_angle
_geom_angle_site_symmetry_1
_geom_angle_site_symmetry_3
_geom_angle_publ_flag
N9 Cd1 N13 153.15(19) . . ?
N9 Cd1 N1 103.83(18) . . ?
N13 Cd1 N1 100.04(18) . . ?
N9 Cd1 N3 97.03(16) . . ?
N13 Cd1 N3 102.14(16) . . ?
N1 Cd1 N3 71.34(18) . . ?
N9 Cd1 N7 71.85(17) . . ?
N13 Cd1 N7 93.19(18) . . ?
N1 Cd1 N7 97.3(2) . . ?
N3 Cd1 N7 162.18(19) . . ?
N9 Cd1 N15 88.59(17) . . ?
N13 Cd1 N15 71.75(17) . . ?
N1 Cd1 N15 161.27(16) . . ?
N3 Cd1 N15 93.53(16) . . ?
N7 Cd1 N15 99.9(2) . . ?
O1 Cd2 N17 117.22(16) . . ?
O1 Cd2 N25 130.73(16) . . ?
N17 Cd2 N25 110.62(18) . . ?
O1 Cd2 N16 87.19(15) . . ?
N17 Cd2 N16 74.14(18) . . ?
N25 Cd2 N16 117.46(17) . . ?
O1 Cd2 N27 81.92(14) . . ?
N17 Cd2 N27 106.33(18) . . ?
N25 Cd2 N27 73.98(16) . . ?
N16 Cd2 N27 167.94(15) . . ?
O1 Cd3 N31 134.03(14) . . ?
O1 Cd3 N5 121.16(15) . . ?
N31 Cd3 N5 102.35(16) . . ?
O1 Cd3 N4 89.60(14) . . ?
N31 Cd3 N4 117.89(15) . . ?
N5 Cd3 N4 74.15(16) . . ?
O1 Cd3 N33 84.81(14) . . ?
N31 Cd3 N33 74.26(15) . . ?
N5 Cd3 N33 98.33(16) . . ?
N4 Cd3 N33 166.54(17) . . ?
N19 Cd4 O1 131.31(14) . . ?
N19 Cd4 N11 111.71(18) . . ?
O1 Cd4 N11 116.30(16) . . ?
N19 Cd4 N10 111.49(18) . . ?
O1 Cd4 N10 90.31(17) . . ?
N11 Cd4 N10 72.73(17) . . ?
N19 Cd4 N21 73.42(17) . . ?
O1 Cd4 N21 81.96(16) . . ?
N11 Cd4 N21 111.61(17) . . ?
N10 Cd4 N21 172.20(17) . . ?
N29 Cd5 N23 99.38(15) . . ?
N29 Cd5 N34 160.15(15) . . ?
N23 Cd5 N34 96.81(15) . . ?
N29 Cd5 N35 94.28(16) . . ?
N23 Cd5 N35 95.95(16) . . ?
N34 Cd5 N35 72.60(16) . . ?
N29 Cd5 N22 98.94(15) . . ?
N23 Cd5 N22 71.97(16) . . ?
N34 Cd5 N22 96.94(15) . . ?
N35 Cd5 N22 163.33(15) . . ?
N29 Cd5 N28 72.96(15) . . ?
N23 Cd5 N28 164.71(16) . . ?
N34 Cd5 N28 93.68(15) . . ?
N35 Cd5 N28 97.78(16) . . ?
N22 Cd5 N28 95.78(15) . . ?
N57 Cd6 N43 99.75(16) . . ?
N57 Cd6 N37 164.68(16) . . ?
N43 Cd6 N37 92.39(16) . . ?
N57 Cd6 N39 98.09(16) . . ?
N43 Cd6 N39 158.84(17) . . ?
N37 Cd6 N39 72.20(15) . . ?
N57 Cd6 N55 71.70(14) . . ?
N43 Cd6 N55 95.01(16) . . ?
N37 Cd6 N55 98.11(15) . . ?
N39 Cd6 N55 101.34(17) . . ?
N57 Cd6 N45 92.55(15) . . ?
N43 Cd6 N45 71.15(15) . . ?
N37 Cd6 N45 100.25(16) . . ?
N39 Cd6 N45 96.82(16) . . ?
N55 Cd6 N45 157.36(16) . . ?
O2 Cd7 N59 123.59(16) . . ?
O2 Cd7 N49 126.75(16) . . ?
N59 Cd7 N49 109.37(16) . . ?
O2 Cd7 N58 88.84(15) . . ?
N59 Cd7 N58 74.46(14) . . ?
N49 Cd7 N58 111.65(14) . . ?
O2 Cd7 N51 85.45(15) . . ?
N59 Cd7 N51 106.22(14) . . ?
N49 Cd7 N51 74.39(14) . . ?
N58 Cd7 N51 173.50(15) . . ?
O2 Cd8 N41 124.90(19) . . ?
O2 Cd8 N61 119.52(18) . . ?
N41 Cd8 N61 115.58(19) . . ?
O2 Cd8 N40 89.60(16) . . ?
N41 Cd8 N40 74.47(17) . . ?
N61 Cd8 N40 106.74(17) . . ?
O2 Cd8 N63 86.07(16) . . ?
N41 Cd8 N63 109.79(17) . . ?
N61 Cd8 N63 73.72(16) . . ?
N40 Cd8 N63 175.19(17) . . ?
O2 Cd9 N67 124.76(17) . . ?
O2 Cd9 N47 125.87(16) . . ?
N67 Cd9 N47 109.34(19) . . ?
O2 Cd9 N69 86.74(17) . . ?
N67 Cd9 N69 74.72(17) . . ?
N47 Cd9 N69 110.50(16) . . ?
O2 Cd9 N46 88.33(17) . . ?
N67 Cd9 N46 105.91(17) . . ?
N47 Cd9 N46 74.79(16) . . ?
N69 Cd9 N46 174.29(17) . . ?
N53 Cd10 N64 159.56(16) . . ?
N53 Cd10 N71 94.44(16) . . ?
N64 Cd10 N71 102.66(16) . . ?
N53 Cd10 N65 95.23(15) . . ?
N64 Cd10 N65 71.86(14) . . ?
N71 Cd10 N65 96.94(17) . . ?
N53 Cd10 N70 97.29(15) . . ?
N64 Cd10 N70 98.60(15) . . ?
N71 Cd10 N70 71.97(16) . . ?
N65 Cd10 N70 163.85(17) . . ?
N53 Cd10 N52 72.07(15) . . ?
N64 Cd10 N52 94.50(15) . . ?
N71 Cd10 N52 158.05(16) . . ?
N65 Cd10 N52 101.39(16) . . ?
N70 Cd10 N52 92.18(15) . . ?
Cd2 O1 Cd4 117.38(15) . . ?
Cd2 O1 Cd3 114.73(17) . . ?
Cd4 O1 Cd3 121.87(15) . . ?
Cd7 O2 Cd8 124.6(2) . . ?
Cd7 O2 Cd9 116.15(18) . . ?
Cd8 O2 Cd9 119.14(19) . . ?
C7 N1 C1 103.8(6) . . ?
C7 N1 Cd1 116.2(4) . . ?
C1 N1 Cd1 140.0(5) . . ?
C7 N2 C6 106.2(6) . . ?
C8 N3 N4 106.9(4) . . ?
C8 N3 Cd1 117.3(4) . . ?
N4 N3 Cd1 135.4(3) . . ?
N3 N4 C10 108.3(4) . . ?
N3 N4 Cd3 136.1(3) . . ?
C10 N4 Cd3 115.4(4) . . ?
C11 N5 C12 106.1(5) . . ?
C11 N5 Cd3 113.9(4) . . ?
C12 N5 Cd3 139.9(4) . . ?
C11 N6 C17 108.0(5) . . ?
C24 N7 C18 104.1(5) . . ?
C24 N7 Cd1 112.3(5) . . ?
C18 N7 Cd1 142.8(4) . . ?
C24 N8 C23 106.9(5) . . ?
N10 N9 C25 108.0(4) . . ?
N10 N9 Cd1 134.8(4) . . ?
C25 N9 Cd1 117.2(4) . . ?
N9 N10 C27 109.8(5) . . ?
N9 N10 Cd4 136.1(3) . . ?
C27 N10 Cd4 114.1(4) . . ?
C28 N11 C29 106.4(5) . . ?
C28 N11 Cd4 115.0(4) . . ?
C29 N11 Cd4 138.2(4) . . ?
C28 N12 C34 106.6(6) . . ?
C41 N13 C35 105.4(5) . . ?
C41 N13 Cd1 116.3(4) . . ?
C35 N13 Cd1 138.2(5) . . ?
C41 N14 C40 104.5(6) . . ?
N16 N15 C42 108.4(5) . . ?
N16 N15 Cd1 138.3(4) . . ?
C42 N15 Cd1 113.3(4) . . ?
N15 N16 C44 108.1(4) . . ?
N15 N16 Cd2 139.4(4) . . ?
C44 N16 Cd2 112.3(3) . . ?
C45 N17 C46 106.8(6) . . ?
C45 N17 Cd2 113.6(4) . . ?
C46 N17 Cd2 139.6(4) . . ?
C45 N18 C51 108.0(6) . . ?
C58 N19 C52 106.1(5) . . ?
C58 N19 Cd4 115.8(4) . . ?
C52 N19 Cd4 138.1(4) . . ?
C58 N20 C57 108.4(5) . . ?
N22 N21 C59 109.4(4) . . ?
N22 N21 Cd4 135.6(3) . . ?
C59 N21 Cd4 111.9(3) . . ?
N21 N22 C61 108.7(4) . . ?
N21 N22 Cd5 138.6(3) . . ?
C61 N22 Cd5 112.6(4) . . ?
C62 N23 C63 105.0(4) . . ?
C62 N23 Cd5 116.0(4) . . ?
C63 N23 Cd5 138.4(4) . . ?
C62 N24 C68 107.6(5) . . ?
C75 N25 C69 106.9(5) . . ?
C75 N25 Cd2 113.3(4) . . ?
C69 N25 Cd2 139.9(4) . . ?
C75 N26 C74 109.1(5) . . ?
N28 N27 C76 107.9(4) . . ?
N28 N27 Cd2 137.5(3) . . ?
C76 N27 Cd2 113.7(4) . . ?
N27 N28 C78 108.4(4) . . ?
N27 N28 Cd5 138.6(3) . . ?
C78 N28 Cd5 112.8(4) . . ?
C79 N29 C80 106.2(4) . . ?
C79 N29 Cd5 115.0(4) . . ?
C80 N29 Cd5 138.6(3) . . ?
C79 N30 C85 106.1(5) . . ?
C92 N31 C86 106.5(5) . . ?
C92 N31 Cd3 113.6(3) . . ?
C86 N31 Cd3 139.4(4) . . ?
C92 N32 C91 107.0(5) . . ?
N34 N33 C93 108.9(4) . . ?
N34 N33 Cd3 137.5(4) . . ?
C93 N33 Cd3 113.4(3) . . ?
N33 N34 C95 108.0(4) . . ?
N33 N34 Cd5 136.2(4) . . ?
C95 N34 Cd5 115.7(3) . . ?
C96 N35 C97 106.3(5) . . ?
C96 N35 Cd5 111.9(4) . . ?
C97 N35 Cd5 141.7(4) . . ?
C96 N36 C102 106.1(6) . . ?
C109 N37 C103 107.0(5) . . ?
C109 N37 Cd6 112.6(3) . . ?
C103 N37 Cd6 140.4(4) . . ?
C109 N38 C108 106.0(5) . . ?
N40 N39 C110 108.3(5) . . ?
N40 N39 Cd6 136.9(4) . . ?
C110 N39 Cd6 114.8(4) . . ?
N39 N40 C112 108.4(4) . . ?
N39 N40 Cd8 138.8(4) . . ?
C112 N40 Cd8 112.4(3) . . ?
C113 N41 C114 108.1(5) . . ?
C113 N41 Cd8 114.1(4) . . ?
C114 N41 Cd8 137.8(4) . . ?
C113 N42 C119 109.4(5) . . ?
C126 N43 C120 104.5(5) . . ?
C126 N43 Cd6 115.2(4) . . ?
C120 N43 Cd6 139.8(4) . . ?
C126 N44 C125 106.7(5) . . ?
C127 N45 N46 107.3(4) . . ?
C127 N45 Cd6 115.4(3) . . ?
N46 N45 Cd6 137.3(4) . . ?
N45 N46 C129 109.4(4) . . ?
N45 N46 Cd9 137.6(4) . . ?
C129 N46 Cd9 113.0(3) . . ?
C130 N47 C131 105.6(5) . . ?
C130 N47 Cd9 113.2(4) . . ?
C131 N47 Cd9 141.1(4) . . ?
C130 N48 C136 108.8(6) . . ?
C143 N49 C137 106.4(5) . . ?
C143 N49 Cd7 113.6(4) . . ?
C137 N49 Cd7 139.7(3) . . ?
C143 N50 C142 107.7(5) . . ?
N52 N51 C144 107.9(4) . . ?
N52 N51 Cd7 138.9(3) . . ?
C144 N51 Cd7 112.3(3) . . ?
C146 N52 N51 109.5(4) . . ?
C146 N52 Cd10 112.3(3) . . ?
N51 N52 Cd10 138.2(3) . . ?
C147 N53 C148 104.6(4) . . ?
C147 N53 Cd10 114.2(3) . . ?
C148 N53 Cd10 141.1(4) . . ?
C147 N54 C153 108.2(4) . . ?
C160 N55 C154 105.3(5) . . ?
C160 N55 Cd6 112.9(3) . . ?
C154 N55 Cd6 141.4(4) . . ?
C159 N56 C160 109.0(5) . . ?
N58 N57 C161 105.6(4) . . ?
N58 N57 Cd6 138.8(3) . . ?
C161 N57 Cd6 115.6(3) . . ?
C163 N58 N57 109.0(4) . . ?
C163 N58 Cd7 114.4(3) . . ?
N57 N58 Cd7 136.5(3) . . ?
C164 N59 C165 105.7(4) . . ?
C164 N59 Cd7 113.6(3) . . ?
C165 N59 Cd7 140.7(3) . . ?
C164 N60 C170 107.3(4) . . ?
C177 N61 C171 105.5(5) . . ?
C177 N61 Cd8 115.0(3) . . ?
C171 N61 Cd8 139.4(4) . . ?
C177 N62 C176 108.7(5) . . ?
N64 N63 C178 109.6(4) . . ?
N64 N63 Cd8 136.8(4) . . ?
C178 N63 Cd8 113.1(3) . . ?
C180 N64 N63 106.9(4) . . ?
C180 N64 Cd10 117.2(3) . . ?
N63 N64 Cd10 135.8(4) . . ?
C181 N65 C182 103.3(5) . . ?
C181 N65 Cd10 113.8(3) . . ?
C182 N65 Cd10 142.7(4) . . ?
C187 N66 C181 107.0(5) . . ?
C194 N67 C188 106.9(5) . . ?
C194 N67 Cd9 113.8(4) . . ?
C188 N67 Cd9 139.2(5) . . ?
C194 N68 C193 108.2(6) . . ?
N70 N69 C195 108.5(4) . . ?
N70 N69 Cd9 137.6(4) . . ?
C195 N69 Cd9 113.8(3) . . ?
N69 N70 C197 107.2(4) . . ?
N69 N70 Cd10 138.1(4) . . ?
C197 N70 Cd10 114.8(3) . . ?
C198 N71 C199 105.4(5) . . ?
C198 N71 Cd10 113.4(4) . . ?
C199 N71 Cd10 137.9(4) . . ?
C198 N72 C204 107.6(5) . . ?
C6 C1 C2 121.5(6) . . ?
C6 C1 N1 108.6(6) . . ?
C2 C1 N1 129.9(7) . . ?
C3 C2 C1 119.3(7) . . ?
C2 C3 C4 118.2(7) . . ?
C5 C4 C3 122.7(7) . . ?
C4 C5 C6 118.6(7) . . ?
C1 C6 C5 119.5(7) . . ?
C1 C6 N2 107.1(5) . . ?
C5 C6 N2 133.4(7) . . ?
N2 C7 N1 114.4(6) . . ?
N2 C7 C8 125.5(6) . . ?
N1 C7 C8 120.1(6) . . ?
N3 C8 C9 110.9(5) . . ?
N3 C8 C7 115.1(5) . . ?
C9 C8 C7 133.8(5) . . ?
C8 C9 C10 105.2(5) . . ?
N4 C10 C9 108.7(5) . . ?
N4 C10 C11 115.9(5) . . ?
C9 C10 C11 135.5(5) . . ?
N6 C11 N5 111.6(5) . . ?
N6 C11 C10 127.9(5) . . ?
N5 C11 C10 120.4(5) . . ?
C13 C12 N5 129.3(6) . . ?
C13 C12 C17 123.5(5) . . ?
N5 C12 C17 107.2(5) . . ?
C12 C13 C14 115.4(6) . . ?
C15 C14 C13 122.5(7) . . ?
C14 C15 C16 124.0(7) . . ?
C15 C16 C17 114.6(7) . . ?
N6 C17 C12 107.1(5) . . ?
N6 C17 C16 133.0(6) . . ?
C12 C17 C16 119.9(6) . . ?
C19 C18 C23 117.2(6) . . ?
C19 C18 N7 130.6(6) . . ?
C23 C18 N7 112.2(5) . . ?
C18 C19 C20 122.6(7) . . ?
C19 C20 C21 117.8(7) . . ?
C22 C21 C20 121.9(7) . . ?
C21 C22 C23 116.7(6) . . ?
C18 C23 N8 104.2(5) . . ?
C18 C23 C22 123.6(5) . . ?
N8 C23 C22 132.2(5) . . ?
N7 C24 N8 112.6(6) . . ?
N7 C24 C25 122.1(6) . . ?
N8 C24 C25 125.2(5) . . ?
N9 C25 C26 109.2(5) . . ?
N9 C25 C24 115.7(5) . . ?
C26 C25 C24 135.1(5) . . ?
C25 C26 C27 103.5(5) . . ?
N10 C27 C26 109.6(5) . . ?
N10 C27 C28 117.1(5) . . ?
C26 C27 C28 133.1(5) . . ?
N11 C28 N12 112.5(6) . . ?
N11 C28 C27 120.6(5) . . ?
N12 C28 C27 126.7(6) . . ?
C34 C29 N11 109.2(6) . . ?
C34 C29 C30 119.3(6) . . ?
N11 C29 C30 131.5(6) . . ?
C31 C30 C29 118.1(7) . . ?
C30 C31 C32 120.8(8) . . ?
C31 C32 C33 121.9(7) . . ?
C34 C33 C32 115.9(7) . . ?
C29 C34 C33 123.9(7) . . ?
C29 C34 N12 105.2(5) . . ?
C33 C34 N12 130.9(7) . . ?
C40 C35 N13 109.7(6) . . ?
C40 C35 C36 120.9(6) . . ?
N13 C35 C36 129.4(7) . . ?
C37 C36 C35 117.5(9) . . ?
C36 C37 C38 121.5(9) . . ?
C37 C38 C39 121.6(7) . . ?
C40 C39 C38 116.3(9) . . ?
C35 C40 C39 122.1(8) . . ?
C35 C40 N14 105.9(5) . . ?
C39 C40 N14 131.9(8) . . ?
N13 C41 N14 114.6(5) . . ?
N13 C41 C42 122.4(5) . . ?
N14 C41 C42 123.0(6) . . ?
N15 C42 C43 109.5(5) . . ?
N15 C42 C41 116.2(6) . . ?
C43 C42 C41 134.3(6) . . ?
C44 C43 C42 103.8(6) . . ?
N16 C44 C43 110.2(5) . . ?
N16 C44 C45 116.7(5) . . ?
C43 C44 C45 133.0(6) . . ?
N18 C45 N17 110.3(6) . . ?
N18 C45 C44 126.4(6) . . ?
N17 C45 C44 123.2(6) . . ?
N17 C46 C51 108.2(6) . . ?
N17 C46 C47 128.4(7) . . ?
C51 C46 C47 123.5(7) . . ?
C48 C47 C46 115.7(7) . . ?
C49 C48 C47 120.7(7) . . ?
C48 C49 C50 123.5(9) . . ?
C49 C50 C51 114.8(8) . . ?
N18 C51 C46 106.7(6) . . ?
N18 C51 C50 131.5(7) . . ?
C46 C51 C50 121.8(7) . . ?
N19 C52 C53 131.6(6) . . ?
N19 C52 C57 108.1(6) . . ?
C53 C52 C57 120.3(6) . . ?
C52 C53 C54 117.1(7) . . ?
C55 C54 C53 122.2(8) . . ?
C54 C55 C56 122.0(8) . . ?
C57 C56 C55 117.4(8) . . ?
C56 C57 N20 134.3(7) . . ?
C56 C57 C52 120.8(7) . . ?
N20 C57 C52 104.9(5) . . ?
N19 C58 N20 112.5(5) . . ?
N19 C58 C59 120.5(5) . . ?
N20 C58 C59 127.0(6) . . ?
N21 C59 C60 109.2(5) . . ?
N21 C59 C58 116.7(5) . . ?
C60 C59 C58 134.1(5) . . ?
C59 C60 C61 103.7(5) . . ?
N22 C61 C60 109.0(5) . . ?
N22 C61 C62 119.7(5) . . ?
C60 C61 C62 131.2(5) . . ?
N23 C62 N24 113.1(5) . . ?
N23 C62 C61 119.5(5) . . ?
N24 C62 C61 127.4(5) . . ?
N23 C63 C64 131.3(5) . . ?
N23 C63 C68 109.2(5) . . ?
C64 C63 C68 119.5(6) . . ?
C63 C64 C65 119.0(5) . . ?
C64 C65 C66 119.6(6) . . ?
C67 C66 C65 121.6(6) . . ?
C66 C67 C68 118.0(6) . . ?
N24 C68 C67 132.6(5) . . ?
N24 C68 C63 105.1(5) . . ?
C67 C68 C63 122.3(6) . . ?
C74 C69 C70 120.1(6) . . ?
C74 C69 N25 110.1(5) . . ?
C70 C69 N25 129.8(6) . . ?
C69 C70 C71 116.7(6) . . ?
C72 C71 C70 120.2(7) . . ?
C73 C72 C71 123.7(8) . . ?
C72 C73 C74 115.3(7) . . ?
C73 C74 C69 123.9(6) . . ?
C73 C74 N26 131.1(6) . . ?
C69 C74 N26 104.9(5) . . ?
N25 C75 N26 109.1(5) . . ?
N25 C75 C76 123.3(5) . . ?
N26 C75 C76 127.6(5) . . ?
N27 C76 C77 111.3(5) . . ?
N27 C76 C75 115.6(5) . . ?
C77 C76 C75 132.8(5) . . ?
C76 C77 C78 102.7(5) . . ?
N28 C78 C77 109.6(5) . . ?
N28 C78 C79 117.2(5) . . ?
C77 C78 C79 132.9(5) . . ?
N29 C79 N30 113.2(5) . . ?
N29 C79 C78 121.4(5) . . ?
N30 C79 C78 125.3(5) . . ?
C81 C80 C85 122.0(6) . . ?
C81 C80 N29 131.0(5) . . ?
C85 C80 N29 106.8(5) . . ?
C80 C81 C82 117.3(6) . . ?
C81 C82 C83 121.3(7) . . ?
C84 C83 C82 123.5(7) . . ?
C83 C84 C85 115.2(6) . . ?
N30 C85 C80 107.6(5) . . ?
N30 C85 C84 131.8(6) . . ?
C80 C85 C84 120.5(6) . . ?
N31 C86 C87 132.2(6) . . ?
N31 C86 C91 108.8(5) . . ?
C87 C86 C91 119.1(5) . . ?
C88 C87 C86 120.2(6) . . ?
C87 C88 C89 121.3(7) . . ?
C88 C89 C90 121.4(6) . . ?
C91 C90 C89 114.9(7) . . ?
C90 C91 N32 131.7(6) . . ?
C90 C91 C86 123.0(6) . . ?
N32 C91 C86 105.2(5) . . ?
N31 C92 N32 112.5(5) . . ?
N31 C92 C93 122.3(5) . . ?
N32 C92 C93 125.3(5) . . ?
N33 C93 C94 109.4(5) . . ?
N33 C93 C92 116.2(5) . . ?
C94 C93 C92 134.3(6) . . ?
C95 C94 C93 102.9(5) . . ?
N34 C95 C94 110.7(5) . . ?
N34 C95 C96 115.9(5) . . ?
C94 C95 C96 133.4(6) . . ?
N35 C96 N36 112.8(5) . . ?
N35 C96 C95 123.8(5) . . ?
N36 C96 C95 123.3(6) . . ?
N35 C97 C98 129.6(6) . . ?
N35 C97 C102 109.0(5) . . ?
C98 C97 C102 121.3(6) . . ?
C97 C98 C99 117.0(7) . . ?
C98 C99 C100 120.9(7) . . ?
C101 C100 C99 123.7(8) . . ?
C100 C101 C102 113.6(8) . . ?
N36 C102 C97 105.7(5) . . ?
N36 C102 C101 131.0(7) . . ?
C97 C102 C101 123.3(7) . . ?
N37 C103 C104 132.7(6) . . ?
N37 C103 C108 108.1(5) . . ?
C104 C103 C108 119.3(5) . . ?
C105 C104 C103 117.2(6) . . ?
C106 C105 C104 123.6(7) . . ?
C105 C106 C107 122.5(7) . . ?
C106 C107 C108 114.0(7) . . ?
N38 C108 C103 107.2(5) . . ?
N38 C108 C107 129.5(7) . . ?
C103 C108 C107 123.3(6) . . ?
N37 C109 N38 111.7(5) . . ?
N37 C109 C110 123.9(5) . . ?
N38 C109 C110 124.2(6) . . ?
N39 C110 C111 109.2(5) . . ?
N39 C110 C109 116.5(5) . . ?
C111 C110 C109 134.1(6) . . ?
C112 C111 C110 104.7(6) . . ?
C111 C112 N40 109.4(5) . . ?
C111 C112 C113 133.5(6) . . ?
N40 C112 C113 117.0(5) . . ?
N41 C113 N42 110.4(5) . . ?
N41 C113 C112 121.9(5) . . ?
N42 C113 C112 127.7(5) . . ?
C115 C114 C119 121.5(6) . . ?
C115 C114 N41 132.1(6) . . ?
C119 C114 N41 106.3(5) . . ?
C116 C115 C114 117.8(7) . . ?
C115 C116 C117 120.5(6) . . ?
C116 C117 C118 126.6(7) . . ?
C117 C118 C119 112.4(7) . . ?
N42 C119 C114 105.7(6) . . ?
N42 C119 C118 133.1(6) . . ?
C114 C119 C118 121.1(6) . . ?
N43 C120 C125 108.7(5) . . ?
N43 C120 C121 130.9(5) . . ?
C125 C120 C121 120.4(5) . . ?
C122 C121 C120 116.7(6) . . ?
C121 C122 C123 124.8(6) . . ?
C122 C123 C124 120.1(5) . . ?
C125 C124 C123 117.1(6) . . ?
N44 C125 C124 133.1(6) . . ?
N44 C125 C120 105.9(5) . . ?
C124 C125 C120 121.0(6) . . ?
N43 C126 N44 114.1(5) . . ?
N43 C126 C127 121.2(5) . . ?
N44 C126 C127 124.7(5) . . ?
N45 C127 C128 111.1(5) . . ?
N45 C127 C126 117.0(5) . . ?
C128 C127 C126 131.9(6) . . ?
C127 C128 C129 104.3(5) . . ?
N46 C129 C128 107.9(5) . . ?
N46 C129 C130 117.3(5) . . ?
C128 C129 C130 134.8(6) . . ?
N47 C130 N48 111.5(5) . . ?
N47 C130 C129 121.7(6) . . ?
N48 C130 C129 126.8(6) . . ?
N47 C131 C136 110.1(5) . . ?
N47 C131 C132 129.7(7) . . ?
C136 C131 C132 120.1(6) . . ?
C133 C132 C131 116.2(8) . . ?
C134 C133 C132 122.4(7) . . ?
C133 C134 C135 122.7(8) . . ?
C136 C135 C134 117.1(9) . . ?
C135 C136 N48 134.6(8) . . ?
C135 C136 C131 121.6(7) . . ?
N48 C136 C131 103.8(6) . . ?
C142 C137 C138 120.6(6) . . ?
C142 C137 N49 108.6(5) . . ?
C138 C137 N49 130.7(6) . . ?
C137 C138 C139 118.4(6) . . ?
C138 C139 C140 119.9(7) . . ?
C139 C140 C141 122.6(8) . . ?
C142 C141 C140 114.2(7) . . ?
C137 C142 N50 105.5(5) . . ?
C137 C142 C141 123.9(6) . . ?
N50 C142 C141 130.3(6) . . ?
N49 C143 N50 111.7(5) . . ?
N49 C143 C144 122.3(5) . . ?
N50 C143 C144 126.0(5) . . ?
N51 C144 C145 109.2(5) . . ?
N51 C144 C143 116.9(4) . . ?
C145 C144 C143 133.8(5) . . ?
C144 C145 C146 103.7(5) . . ?
N52 C146 C145 109.6(4) . . ?
N52 C146 C147 119.7(5) . . ?
C145 C146 C147 130.7(5) . . ?
N53 C147 N54 112.2(4) . . ?
N53 C147 C146 121.8(4) . . ?
N54 C147 C146 126.1(5) . . ?
C153 C148 N53 110.6(5) . . ?
C153 C148 C149 119.4(5) . . ?
N53 C148 C149 129.9(5) . . ?
C150 C149 C148 117.1(6) . . ?
C149 C150 C151 121.8(6) . . ?
C152 C151 C150 121.2(5) . . ?
C151 C152 C153 118.6(6) . . ?
C152 C153 C148 121.9(5) . . ?
C152 C153 N54 133.8(5) . . ?
C148 C153 N54 104.3(4) . . ?
C159 C154 C155 119.6(5) . . ?
C159 C154 N55 109.8(5) . . ?
C155 C154 N55 130.6(6) . . ?
C156 C155 C154 119.1(7) . . ?
C157 C156 C155 121.6(7) . . ?
C156 C157 C158 123.8(7) . . ?
C159 C158 C157 112.3(7) . . ?
N56 C159 C154 105.3(5) . . ?
N56 C159 C158 131.2(6) . . ?
C154 C159 C158 123.5(6) . . ?
N55 C160 N56 110.6(4) . . ?
N55 C160 C161 123.5(5) . . ?
N56 C160 C161 125.9(5) . . ?
N57 C161 C162 111.4(4) . . ?
N57 C161 C160 116.2(5) . . ?
C162 C161 C160 132.4(5) . . ?
C161 C162 C163 103.3(5) . . ?
N58 C163 C162 110.7(4) . . ?
N58 C163 C164 116.5(4) . . ?
C162 C163 C164 132.8(5) . . ?
N59 C164 N60 111.6(4) . . ?
N59 C164 C163 121.1(5) . . ?
N60 C164 C163 127.3(5) . . ?
C170 C165 N59 108.8(4) . . ?
C170 C165 C166 121.7(5) . . ?
N59 C165 C166 129.4(5) . . ?
C167 C166 C165 117.0(6) . . ?
C166 C167 C168 119.0(5) . . ?
C169 C168 C167 126.5(7) . . ?
C168 C169 C170 114.3(7) . . ?
N60 C170 C165 106.6(5) . . ?
N60 C170 C169 132.0(6) . . ?
C165 C170 C169 121.5(5) . . ?
C176 C171 C172 122.7(6) . . ?
C176 C171 N61 109.9(5) . . ?
C172 C171 N61 127.3(7) . . ?
C171 C172 C173 114.8(7) . . ?
C174 C173 C172 120.7(6) . . ?
C175 C174 C173 121.2(7) . . ?
C174 C175 C176 121.3(8) . . ?
C175 C176 C171 119.3(6) . . ?
C175 C176 N62 136.7(7) . . ?
C171 C176 N62 104.0(5) . . ?
N61 C177 N62 111.9(4) . . ?
N61 C177 C178 120.8(5) . . ?
N62 C177 C178 127.3(5) . . ?
N63 C178 C179 108.0(5) . . ?
N63 C178 C177 117.1(5) . . ?
C179 C178 C177 134.9(6) . . ?
C180 C179 C178 103.8(5) . . ?
N64 C180 C179 111.6(4) . . ?
N64 C180 C181 116.4(5) . . ?
C179 C180 C181 132.0(5) . . ?
N65 C181 N66 113.2(4) . . ?
N65 C181 C180 120.5(5) . . ?
N66 C181 C180 126.2(5) . . ?
N65 C182 C187 110.7(5) . . ?
N65 C182 C183 129.9(6) . . ?
C187 C182 C183 119.4(5) . . ?
C184 C183 C182 117.0(6) . . ?
C185 C184 C183 122.1(6) . . ?
C184 C185 C186 122.2(6) . . ?
C185 C186 C187 116.1(7) . . ?
N66 C187 C182 105.7(5) . . ?
N66 C187 C186 131.1(6) . . ?
C182 C187 C186 123.2(5) . . ?
N67 C188 C189 132.7(7) . . ?
N67 C188 C193 109.2(6) . . ?
C189 C188 C193 118.1(6) . . ?
C190 C189 C188 119.6(8) . . ?
C191 C190 C189 119.9(8) . . ?
C190 C191 C192 123.8(9) . . ?
C193 C192 C191 116.9(9) . . ?
C192 C193 N68 134.9(8) . . ?
C192 C193 C188 121.5(7) . . ?
N68 C193 C188 103.6(6) . . ?
N67 C194 N68 112.1(5) . . ?
N67 C194 C195 122.0(6) . . ?
N68 C194 C195 125.8(6) . . ?
N69 C195 C196 109.4(5) . . ?
N69 C195 C194 115.6(5) . . ?
C196 C195 C194 135.0(6) . . ?
C195 C196 C197 104.4(5) . . ?
N70 C197 C196 110.5(5) . . ?
N70 C197 C198 117.5(5) . . ?
C196 C197 C198 131.9(5) . . ?
N72 C198 N71 113.0(5) . . ?
N72 C198 C197 125.7(5) . . ?
N71 C198 C197 121.1(5) . . ?
C200 C199 N71 131.2(6) . . ?
C200 C199 C204 120.7(6) . . ?
N71 C199 C204 107.9(5) . . ?
C199 C200 C201 116.5(7) . . ?
C202 C201 C200 122.8(6) . . ?
C203 C202 C201 121.4(6) . . ?
C202 C203 C204 117.9(7) . . ?
N72 C204 C203 133.4(7) . . ?
N72 C204 C199 106.0(5) . . ?
C203 C204 C199 120.6(6) . . ?
O4 Cl1 O5 113.6(4) . . ?
O4 Cl1 O6 108.7(5) . . ?
O5 Cl1 O6 108.4(5) . . ?
O4 Cl1 O3 110.7(4) . . ?
O5 Cl1 O3 109.9(4) . . ?
O6 Cl1 O3 105.1(4) . . ?
O6 Cl1' O3 150.6(7) . . ?
O6 Cl1' O4 102.3(6) . . ?
O3 Cl1' O4 103.7(5) . . ?
O6 Cl1' O5 98.3(5) . . ?
O3 Cl1' O5 99.1(4) . . ?
O4 Cl1' O5 80.8(4) . . ?
Cl1' O3 Cl1 23.3(2) . . ?
Cl1 O4 Cl1' 17.85(18) . . ?
Cl1 O5 Cl1' 15.0(2) . . ?
Cl1' O6 Cl1 23.1(3) . . ?
O1W Cl2 O7 129.4(13) . . ?
O1W Cl2 O10 70.4(14) . . ?
O7 Cl2 O10 111.6(6) . . ?
O1W Cl2 O9 41.4(14) . . ?
O7 Cl2 O9 110.9(6) . . ?
O10 Cl2 O9 111.8(6) . . ?
O1W Cl2 O8 120.4(14) . . ?
O7 Cl2 O8 107.2(6) . . ?
O10 Cl2 O8 107.9(6) . . ?
O9 Cl2 O8 107.2(7) . . ?
O1W O9 Cl2 38.1(12) . . ?
O1W O10 Cl2 37.0(8) . . ?
O12 Cl3 O14 121.2(7) . . ?
O12 Cl3 O13 109.4(7) . . ?
O14 Cl3 O13 113.1(6) . . ?
O12 Cl3 O11 101.2(7) . . ?
O14 Cl3 O11 105.6(7) . . ?
O13 Cl3 O11 104.2(7) . . ?
O1A C3A N1A 126.7(7) . . ?
C3A N1A C2A 124.1(7) . . ?
C3A N1A C1A 120.9(6) . . ?
C2A N1A C1A 115.0(6) . . ?
O1B C3B N1B 121.8(9) . . ?
C3B N1B C2B 123.7(8) . . ?
C3B N1B C1B 124.1(8) . . ?
C2B N1B C1B 112.1(8) . . ?
O1C C3C N1C 116.5(9) . . ?
C3C N1C C1C 125.1(8) . . ?
C3C N1C C2C 116.6(6) . . ?
C1C N1C C2C 118.2(7) . . ?
O1D C3D N1D 122.6(11) . . ?
C3D N1D C2D 121.2(9) . . ?
C3D N1D C1D 121.8(9) . . ?
C2D N1D C1D 117.0(9) . . ?
O1E C3E N1E 114.7(9) . . ?
C3E N1E C2E 115.7(7) . . ?
C3E N1E C1E 126.3(7) . . ?
C2E N1E C1E 118.0(6) . . ?
O1F C3F N1F 115.5(10) . . ?
C3F N1F C2F 124.9(9) . . ?
C3F N1F C1F 125.6(10) . . ?
C2F N1F C1F 109.5(10) . . ?
O1G C3G N1G 129.6(11) . . ?
C3G N1G C2G 121.7(10) . . ?
C3G N1G C1G 118.3(11) . . ?
C2G N1G C1G 120.0(11) . . ?
O1H C3H N1H 128.7(14) . . ?
C3H N1H C1H 113.2(11) . . ?
C3H N1H C2H 124.0(10) . . ?
C1H N1H C2H 122.7(10) . . ?
O1I C3I N1I 130.6(13) . . ?
C3I N1I C1I 115.2(10) . . ?
C3I N1I C2I 122.8(10) . . ?
C1I N1I C2I 122.0(11) . . ?
O1J C3J N1J 127.7(12) . . ?
C3J N1J C1J 112.0(12) . . ?
C3J N1J C2J 121.1(15) . . ?
C1J N1J C2J 126.9(17) . . ?
O1K C3K N1K 123.9(17) . . ?
C3K N1K C1K 123.5(13) . . ?
C3K N1K C2K 124.1(16) . . ?
C1K N1K C2K 112.4(17) . . ?
O1L C3L N1L 133.3(15) . . ?
C3L N1L C1L 119.4(11) . . ?
C3L N1L C2L 128.1(12) . . ?
C1L N1L C2L 112.5(12) . . ?
O1M C3M N1M 115.7(14) . . ?
C3M N1M C2M 129.8(14) . . ?
C3M N1M C1M 127.2(14) . . ?
C2M N1M C1M 102.9(14) . . ?
C3N N1N C1N 123.4(9) . . ?
C3N N1N C2N 117.1(11) . . ?
C1N N1N C2N 119.4(11) . . ?
O1N C3N N1N 121.9(12) . . ?
O1O C3O N1O 117.6(11) . . ?
C3O N1O C2O 121.8(11) . . ?
C3O N1O C1O 116.8(11) . . ?
C2O N1O C1O 121.3(13) . . ?
Cl2 O1W O9 101(2) . . ?
Cl2 O1W O10 72.6(15) . . ?
O9 O1W O10 173(2) . . ?
C1Y C2Y O1Y 116.2(12) . . ?

loop_
_geom_bond_atom_site_label_1
_geom_bond_atom_site_label_2
_geom_bond_distance
_geom_bond_site_symmetry_2
_geom_bond_publ_flag
Cd1 N9 2.271(4) . ?
Cd1 N13 2.297(4) . ?
Cd1 N1 2.323(6) . ?
Cd1 N3 2.329(5) . ?
Cd1 N7 2.385(6) . ?
Cd1 N15 2.397(5) . ?
Cd2 O1 2.198(4) . ?
Cd2 N17 2.233(6) . ?
Cd2 N25 2.235(5) . ?
Cd2 N16 2.336(4) . ?
Cd2 N27 2.353(4) . ?
Cd3 O1 2.243(3) . ?
Cd3 N31 2.253(5) . ?
Cd3 N5 2.257(4) . ?
Cd3 N4 2.267(4) . ?
Cd3 N33 2.310(4) . ?
Cd4 N19 2.208(5) . ?
Cd4 O1 2.227(4) . ?
Cd4 N11 2.264(5) . ?
Cd4 N10 2.307(5) . ?
Cd4 N21 2.333(5) . ?
Cd5 N29 2.286(4) . ?
Cd5 N23 2.314(4) . ?
Cd5 N34 2.319(5) . ?
Cd5 N35 2.365(5) . ?
Cd5 N22 2.384(4) . ?
Cd5 N28 2.389(4) . ?
Cd6 N57 2.340(4) . ?
Cd6 N43 2.340(5) . ?
Cd6 N37 2.350(4) . ?
Cd6 N39 2.371(5) . ?
Cd6 N55 2.375(5) . ?
Cd6 N45 2.384(4) . ?
Cd7 O2 2.188(4) . ?
Cd7 N59 2.244(5) . ?
Cd7 N49 2.251(4) . ?
Cd7 N58 2.283(4) . ?
Cd7 N51 2.312(4) . ?
Cd8 O2 2.200(4) . ?
Cd8 N41 2.219(5) . ?
Cd8 N61 2.222(5) . ?
Cd8 N40 2.290(4) . ?
Cd8 N63 2.304(4) . ?
Cd9 O2 2.210(5) . ?
Cd9 N67 2.233(5) . ?
Cd9 N47 2.239(5) . ?
Cd9 N69 2.272(5) . ?
Cd9 N46 2.294(5) . ?
Cd10 N53 2.323(4) . ?
Cd10 N64 2.324(4) . ?
Cd10 N71 2.347(5) . ?
Cd10 N65 2.349(5) . ?
Cd10 N70 2.368(4) . ?
Cd10 N52 2.417(5) . ?
N1 C7 1.316(9) . ?
N1 C1 1.409(8) . ?
N2 C7 1.307(8) . ?
N2 C6 1.386(9) . ?
N3 C8 1.352(7) . ?
N3 N4 1.354(6) . ?
N4 C10 1.370(7) . ?
N5 C11 1.359(7) . ?
N5 C12 1.395(7) . ?
N6 C11 1.314(7) . ?
N6 C17 1.385(8) . ?
N7 C24 1.297(7) . ?
N7 C18 1.379(8) . ?
N8 C24 1.372(9) . ?
N8 C23 1.379(8) . ?
N9 N10 1.328(7) . ?
N9 C25 1.368(7) . ?
N10 C27 1.330(6) . ?
N11 C28 1.290(8) . ?
N11 C29 1.364(7) . ?
N12 C28 1.326(7) . ?
N12 C34 1.387(9) . ?
N13 C41 1.279(9) . ?
N13 C35 1.388(7) . ?
N14 C41 1.358(8) . ?
N14 C40 1.409(9) . ?
N15 N16 1.326(6) . ?
N15 C42 1.360(8) . ?
N16 C44 1.369(8) . ?
N17 C45 1.335(8) . ?
N17 C46 1.356(9) . ?
N18 C45 1.325(9) . ?
N18 C51 1.356(9) . ?
N19 C58 1.319(8) . ?
N19 C52 1.386(8) . ?
N20 C58 1.352(7) . ?
N20 C57 1.362(9) . ?
N21 N22 1.339(6) . ?
N21 C59 1.346(7) . ?
N22 C61 1.349(7) . ?
N23 C62 1.321(6) . ?
N23 C63 1.375(8) . ?
N24 C62 1.340(7) . ?
N24 C68 1.364(8) . ?
N25 C75 1.348(7) . ?
N25 C69 1.385(8) . ?
N26 C75 1.368(7) . ?
N26 C74 1.394(8) . ?
N27 N28 1.304(6) . ?
N27 C76 1.338(6) . ?
N28 C78 1.358(6) . ?
N29 C79 1.332(7) . ?
N29 C80 1.418(8) . ?
N30 C79 1.351(7) . ?
N30 C85 1.398(8) . ?
N31 C92 1.317(7) . ?
N31 C86 1.375(7) . ?
N32 C92 1.350(8) . ?
N32 C91 1.390(7) . ?
N33 N34 1.320(6) . ?
N33 C93 1.357(7) . ?
N34 C95 1.356(7) . ?
N35 C96 1.306(8) . ?
N35 C97 1.367(7) . ?
N36 C96 1.357(8) . ?
N36 C102 1.383(8) . ?
N37 C109 1.331(8) . ?
N37 C103 1.372(7) . ?
N38 C109 1.362(8) . ?
N38 C108 1.385(8) . ?
N39 N40 1.333(6) . ?
N39 C110 1.358(7) . ?
N40 C112 1.374(8) . ?
N41 C113 1.325(7) . ?
N41 C114 1.420(8) . ?
N42 C113 1.342(8) . ?
N42 C119 1.391(8) . ?
N43 C126 1.300(7) . ?
N43 C120 1.396(7) . ?
N44 C126 1.348(8) . ?
N44 C125 1.359(7) . ?
N45 C127 1.317(7) . ?
N45 N46 1.327(6) . ?
N46 C129 1.344(8) . ?
N47 C130 1.326(8) . ?
N47 C131 1.382(7) . ?
N48 C130 1.344(8) . ?
N48 C136 1.386(8) . ?
N49 C143 1.299(6) . ?
N49 C137 1.391(7) . ?
N50 C143 1.330(8) . ?
N50 C142 1.388(8) . ?
N51 N52 1.333(6) . ?
N51 C144 1.356(7) . ?
N52 C146 1.321(6) . ?
N53 C147 1.327(7) . ?
N53 C148 1.389(6) . ?
N54 C147 1.341(6) . ?
N54 C153 1.389(7) . ?
N55 C160 1.309(7) . ?
N55 C154 1.393(6) . ?
N56 C159 1.348(7) . ?
N56 C160 1.356(7) . ?
N57 N58 1.360(5) . ?
N57 C161 1.374(7) . ?
N58 C163 1.345(7) . ?
N59 C164 1.336(6) . ?
N59 C165 1.390(6) . ?
N60 C164 1.349(7) . ?
N60 C170 1.379(6) . ?
N61 C177 1.315(7) . ?
N61 C171 1.414(7) . ?
N62 C177 1.340(8) . ?
N62 C176 1.409(7) . ?
N63 N64 1.334(5) . ?
N63 C178 1.343(8) . ?
N64 C180 1.324(7) . ?
N65 C181 1.330(7) . ?
N65 C182 1.357(6) . ?
N66 C187 1.340(7) . ?
N66 C181 1.340(7) . ?
N67 C194 1.306(8) . ?
N67 C188 1.339(7) . ?
N68 C194 1.348(8) . ?
N68 C193 1.363(8) . ?
N69 N70 1.341(6) . ?
N69 C195 1.364(7) . ?
N70 C197 1.352(7) . ?
N71 C198 1.343(7) . ?
N71 C199 1.393(7) . ?
N72 C198 1.319(8) . ?
N72 C204 1.386(7) . ?
C1 C6 1.349(10) . ?
C1 C2 1.383(8) . ?
C2 C3 1.364(8) . ?
C3 C4 1.374(8) . ?
C4 C5 1.351(9) . ?
C5 C6 1.379(8) . ?
C7 C8 1.477(9) . ?
C8 C9 1.365(8) . ?
C9 C10 1.379(8) . ?
C10 C11 1.440(8) . ?
C12 C13 1.367(9) . ?
C12 C17 1.395(9) . ?
C13 C14 1.368(10) . ?
C14 C15 1.349(12) . ?
C15 C16 1.377(12) . ?
C16 C17 1.412(10) . ?
C18 C19 1.357(7) . ?
C18 C23 1.362(8) . ?
C19 C20 1.377(9) . ?
C20 C21 1.384(9) . ?
C21 C22 1.365(8) . ?
C22 C23 1.383(8) . ?
C24 C25 1.443(9) . ?
C25 C26 1.395(7) . ?
C26 C27 1.406(9) . ?
C27 C28 1.444(8) . ?
C29 C34 1.361(9) . ?
C29 C30 1.417(11) . ?
C30 C31 1.361(10) . ?
C31 C32 1.387(12) . ?
C32 C33 1.390(13) . ?
C33 C34 1.371(9) . ?
C35 C40 1.366(11) . ?
C35 C36 1.392(12) . ?
C36 C37 1.372(10) . ?
C37 C38 1.373(14) . ?
C38 C39 1.390(14) . ?
C39 C40 1.388(9) . ?
C41 C42 1.463(9) . ?
C42 C43 1.400(10) . ?
C43 C44 1.371(8) . ?
C44 C45 1.407(9) . ?
C46 C51 1.371(10) . ?
C46 C47 1.426(8) . ?
C47 C48 1.410(9) . ?
C48 C49 1.409(10) . ?
C49 C50 1.417(9) . ?
C50 C51 1.431(10) . ?
C52 C53 1.387(9) . ?
C52 C57 1.441(10) . ?
C53 C54 1.411(11) . ?
C54 C55 1.329(12) . ?
C55 C56 1.425(12) . ?
C56 C57 1.360(10) . ?
C58 C59 1.434(8) . ?
C59 C60 1.404(8) . ?
C60 C61 1.418(8) . ?
C61 C62 1.440(8) . ?
C63 C64 1.400(8) . ?
C63 C68 1.414(8) . ?
C64 C65 1.401(9) . ?
C65 C66 1.449(8) . ?
C66 C67 1.358(9) . ?
C67 C68 1.403(9) . ?
C69 C74 1.377(8) . ?
C69 C70 1.383(9) . ?
C70 C71 1.388(11) . ?
C71 C72 1.388(11) . ?
C72 C73 1.344(11) . ?
C73 C74 1.365(10) . ?
C75 C76 1.441(8) . ?
C76 C77 1.367(8) . ?
C77 C78 1.379(8) . ?
C78 C79 1.465(8) . ?
C80 C81 1.350(9) . ?
C80 C85 1.406(8) . ?
C81 C82 1.371(9) . ?
C82 C83 1.382(10) . ?
C83 C84 1.357(10) . ?
C84 C85 1.419(9) . ?
C86 C87 1.380(8) . ?
C86 C91 1.410(9) . ?
C87 C88 1.362(9) . ?
C88 C89 1.369(11) . ?
C89 C90 1.454(10) . ?
C90 C91 1.386(9) . ?
C92 C93 1.448(7) . ?
C93 C94 1.403(8) . ?
C94 C95 1.383(8) . ?
C95 C96 1.451(8) . ?
C97 C98 1.380(9) . ?
C97 C102 1.399(10) . ?
C98 C99 1.401(10) . ?
C99 C100 1.420(14) . ?
C100 C101 1.376(13) . ?
C101 C102 1.437(10) . ?
C103 C104 1.382(9) . ?
C103 C108 1.394(9) . ?
C104 C105 1.376(9) . ?
C105 C106 1.328(12) . ?
C106 C107 1.400(11) . ?
C107 C108 1.409(9) . ?
C109 C110 1.431(8) . ?
C110 C111 1.401(9) . ?
C111 C112 1.369(8) . ?
C112 C113 1.402(8) . ?
C114 C115 1.393(8) . ?
C114 C119 1.414(9) . ?
C115 C116 1.351(10) . ?
C116 C117 1.355(11) . ?
C117 C118 1.404(10) . ?
C118 C119 1.420(10) . ?
C120 C125 1.403(9) . ?
C120 C121 1.410(8) . ?
C121 C122 1.346(8) . ?
C122 C123 1.359(10) . ?
C123 C124 1.406(9) . ?
C124 C125 1.395(8) . ?
C126 C127 1.477(8) . ?
C127 C128 1.362(8) . ?
C128 C129 1.379(8) . ?
C129 C130 1.440(8) . ?
C131 C136 1.400(11) . ?
C131 C132 1.439(9) . ?
C132 C133 1.379(10) . ?
C133 C134 1.361(13) . ?
C134 C135 1.386(12) . ?
C135 C136 1.383(11) . ?
C137 C142 1.360(9) . ?
C137 C138 1.375(7) . ?
C138 C139 1.387(8) . ?
C139 C140 1.390(9) . ?
C140 C141 1.406(9) . ?
C141 C142 1.391(9) . ?
C143 C144 1.444(8) . ?
C144 C145 1.388(7) . ?
C145 C146 1.399(8) . ?
C146 C147 1.436(7) . ?
C148 C153 1.382(8) . ?
C148 C149 1.437(9) . ?
C149 C150 1.351(8) . ?
C150 C151 1.413(10) . ?
C151 C152 1.338(9) . ?
C152 C153 1.381(7) . ?
C154 C159 1.363(9) . ?
C154 C155 1.381(8) . ?
C155 C156 1.359(9) . ?
C156 C157 1.293(12) . ?
C157 C158 1.456(11) . ?
C158 C159 1.398(8) . ?
C160 C161 1.427(6) . ?
C161 C162 1.380(7) . ?
C162 C163 1.384(6) . ?
C163 C164 1.448(7) . ?
C165 C170 1.380(8) . ?
C165 C166 1.404(7) . ?
C166 C167 1.378(9) . ?
C167 C168 1.380(11) . ?
C168 C169 1.349(9) . ?
C169 C170 1.409(9) . ?
C171 C176 1.376(10) . ?
C171 C172 1.392(8) . ?
C172 C173 1.418(10) . ?
C173 C174 1.388(12) . ?
C174 C175 1.311(9) . ?
C175 C176 1.354(9) . ?
C177 C178 1.429(7) . ?
C178 C179 1.394(7) . ?
C179 C180 1.365(8) . ?
C180 C181 1.478(7) . ?
C182 C187 1.386(9) . ?
C182 C183 1.418(8) . ?
C183 C184 1.387(9) . ?
C184 C185 1.373(11) . ?
C185 C186 1.380(10) . ?
C186 C187 1.395(9) . ?
C188 C189 1.410(9) . ?
C188 C193 1.441(10) . ?
C189 C190 1.381(10) . ?
C190 C191 1.342(14) . ?
C191 C192 1.410(13) . ?
C192 C193 1.355(10) . ?
C194 C195 1.449(8) . ?
C195 C196 1.369(8) . ?
C196 C197 1.380(8) . ?
C197 C198 1.444(7) . ?
C199 C200 1.361(8) . ?
C199 C204 1.408(9) . ?
C200 C201 1.398(10) . ?
C201 C202 1.356(11) . ?
C202 C203 1.343(9) . ?
C203 C204 1.396(9) . ?
Cl1 O4 1.370(6) . ?
Cl1 O5 1.392(6) . ?
Cl1 O6 1.483(8) . ?
Cl1 O3 1.485(6) . ?
Cl1' O6 1.211(9) . ?
Cl1' O3 1.225(8) . ?
Cl1' O4 1.737(7) . ?
Cl1' O5 1.828(7) . ?
Cl2 O1W 0.90(2) . ?
Cl2 O7 1.420(8) . ?
Cl2 O10 1.428(8) . ?
Cl2 O9 1.436(9) . ?
Cl2 O8 1.460(9) . ?
O9 O1W 0.97(2) . ?
O10 O1W 1.41(2) . ?
Cl3 O12 1.419(9) . ?
Cl3 O14 1.428(9) . ?
Cl3 O13 1.440(9) . ?
Cl3 O11 1.513(10) . ?
C1A N1A 1.468(9) . ?
C2A N1A 1.453(8) . ?
C3A O1A 1.207(8) . ?
C3A N1A 1.319(8) . ?
C1B N1B 1.435(10) . ?
C2B N1B 1.433(10) . ?
C3B O1B 1.254(9) . ?
C3B N1B 1.309(9) . ?
C1C N1C 1.400(9) . ?
C2C N1C 1.455(9) . ?
C3C O1C 1.278(11) . ?
C3C N1C 1.352(10) . ?
C1D N1D 1.422(11) . ?
C2D N1D 1.417(10) . ?
C3D O1D 1.183(11) . ?
C3D N1D 1.394(11) . ?
C1E N1E 1.463(9) . ?
C2E N1E 1.431(9) . ?
C3E O1E 1.272(12) . ?
C3E N1E 1.347(8) . ?
C1F N1F 1.436(11) . ?
C2F N1F 1.398(12) . ?
C3F O1F 1.240(13) . ?
C3F N1F 1.312(11) . ?
C1G N1G 1.430(13) . ?
C2G N1G 1.410(13) . ?
C3G O1G 1.150(11) . ?
C3G N1G 1.383(11) . ?
C1H N1H 1.404(12) . ?
C2H N1H 1.460(12) . ?
C3H O1H 1.218(12) . ?
C3H N1H 1.308(12) . ?
C1I N1I 1.379(12) . ?
C2I N1I 1.394(11) . ?
C3I O1I 1.191(12) . ?
C3I N1I 1.271(13) . ?
C1J N1J 1.357(14) . ?
C2J N1J 1.404(13) . ?
C3J O1J 1.198(10) . ?
C3J N1J 1.296(13) . ?
C1K N1K 1.408(15) . ?
C2K N1K 1.424(15) . ?
C3K O1K 1.210(14) . ?
C3K N1K 1.328(14) . ?
C1L N1L 1.417(13) . ?
C2L N1L 1.444(13) . ?
C3L O1L 1.196(13) . ?
C3L N1L 1.278(13) . ?
C1M N1M 1.449(16) . ?
C2M N1M 1.431(15) . ?
C3M O1M 1.229(14) . ?
C3M N1M 1.318(14) . ?
O1N C3N 1.111(11) . ?
N1N C3N 1.357(11) . ?
N1N C1N 1.429(14) . ?
N1N C2N 1.465(13) . ?
C1O N1O 1.461(13) . ?
C2O N1O 1.412(14) . ?
C3O O1O 1.252(13) . ?
C3O N1O 1.396(14) . ?
O15W O34W 1.314(18) . ?
O16W O20W 1.410(16) . ?
O24W O26W 1.749(17) . ?
C1Y C2Y 1.25(2) . ?
C2Y O1Y 1.584(19) . ?

loop_
_geom_hbond_atom_site_label_D
_geom_hbond_atom_site_label_H
_geom_hbond_atom_site_label_A
_geom_hbond_distance_DH
_geom_hbond_distance_HA
_geom_hbond_distance_DA
_geom_hbond_angle_DHA
_geom_hbond_site_symmetry_A
N2 H2A O18W 0.86 1.82 2.671(14) 172.4 .
N6 H6A O27W 0.86 2.01 2.868(18) 171.4 .
N8 H8A O7W 0.86 2.08 2.857(7) 149.8 .
N12 H12A O11W 0.86 1.97 2.824(9) 169.6 .
N14 H14A O1G 0.86 1.82 2.641(10) 160.0 .
N18 H18A O17W 0.86 1.97 2.830(12) 176.6 .
N24 H24A O29W 0.86 2.03 2.863(7) 162.4 1_445
N26 H26A O9W 0.86 1.89 2.748(7) 178.0 .
N30 H30A O1N 0.86 1.83 2.692(8) 174.9 .
N32 H32A O20W 0.86 1.95 2.806(13) 173.9 1_455
N36 H36A O14W 0.86 1.98 2.831(12) 170.1 2_677
N38 H38A O21W 0.86 1.97 2.806(16) 162.4 1_445
N44 H44A O1J 0.86 1.92 2.750(8) 162.0 .
N48 H48A O26W 0.86 1.96 2.824(16) 177.0 1_445
N50 H50A O23W 0.86 2.01 2.849(11) 164.0 1_445
N54 H54A O6W 0.86 1.93 2.763(7) 162.0 1_445
N56 H56A O5W 0.86 1.98 2.838(7) 171.3 1_445
N60 H60A O1A 0.86 1.89 2.731(7) 166.3 2_566
N62 H62A O34W 0.86 1.97 2.812(18) 164.6 .
N62 H62A O15W 0.86 1.98 2.792(10) 156.4 .
N66 H66A O13W 0.86 1.90 2.743(10) 165.0 1_445
N68 H68A O9 0.86 2.22 3.052(12) 163.5 2_567
N72 H72A O8W 0.86 1.94 2.781(9) 167.6 2_567
